data_7717339
loop_
_publ_author_name
'Fener, Benjamin'
'Sch\"uler, Philipp'
'Liebing, Phil'
'G\"orls, Helmar'
'Westerhausen, Matthias'

_publ_section_title
;
 Syntheses and Structures of Dimesitylphosphinite Complexes of the Alkali
 Metals as well as Their Catalytic Activity in Hydro-phosphorylation
 Reactions
;
_journal_name_full 'Dalton Transactions'
_journal_paper_doi 10.1039/D4DT02721C
_journal_year 2024
_chemical_formula_moiety 'C72 H88 Cs4 O4 P4, 0.5(C6 H14)'
_chemical_formula_sum 'C75 H95 Cs4 O4 P4'
_chemical_formula_weight 1716.02
_space_group_crystal_system monoclinic
_space_group_IT_number 15
_space_group_name_Hall '-C 2yc'
_space_group_name_H-M_alt 'C 1 2/c 1'
_atom_sites_solution_hydrogens geom
_atom_sites_solution_primary dual
_audit_creation_date 2023-05-25
_audit_creation_method
;
Olex2 1.5
(compiled 2023.02.24 svn.rf166f9f3 for OlexSys, GUI svn.r6725)
;
_audit_update_record
;
2024-10-18 deposited with the CCDC.	2024-10-23 downloaded from the CCDC.
;
_cell_angle_alpha 90
_cell_angle_beta 127.598(4)
_cell_angle_gamma 90
_cell_formula_units_Z 8
_cell_length_a 35.406(7)
_cell_length_b 20.260(4)
_cell_length_c 28.672(5)
_cell_measurement_reflns_used 9962
_cell_measurement_temperature 120
_cell_measurement_theta_max 28.202
_cell_measurement_theta_min 2.317
_cell_volume 16296(5)
_computing_cell_refinement 'SAINT V8.40B (Bruker, 2016)'
_computing_data_collection 'SAINT V8.40B (Bruker, 2016)'
_computing_data_reduction 'SAINT V8.40B (Bruker, 2016)'
_computing_molecular_graphics 'Diamond 4 (Brandenburg, 1997)'
_computing_publication_material 'Olex2 1.5 (Dolomanov et al., 2009)'
_computing_structure_refinement 'SHELXL 2018/3 (Sheldrick, 2018)'
_computing_structure_solution 'SHELXT 2018/2 (Sheldrick, 2018)'
_diffrn_ambient_temperature 120
_diffrn_detector 'Bruker APEX II'
_diffrn_detector_area_resol_mean 7.9
_diffrn_detector_type 'CCD area detector'
_diffrn_measured_fraction_theta_full 0.999
_diffrn_measured_fraction_theta_max 0.999
_diffrn_measurement_device 'three-circle diffractometer'
_diffrn_measurement_device_type 'Bruker-Nonius Kappa-CCD'
_diffrn_measurement_method '\w and \f scans'
_diffrn_radiation_monochromator 'mirror optics'
_diffrn_radiation_probe x-ray
_diffrn_radiation_type MoK\a
_diffrn_radiation_wavelength 0.71073
_diffrn_reflns_av_R_equivalents 0.0620
_diffrn_reflns_av_unetI/netI 0.0543
_diffrn_reflns_Laue_measured_fraction_full 0.999
_diffrn_reflns_Laue_measured_fraction_max 0.999
_diffrn_reflns_limit_h_max 47
_diffrn_reflns_limit_h_min -47
_diffrn_reflns_limit_k_max 27
_diffrn_reflns_limit_k_min -26
_diffrn_reflns_limit_l_max 38
_diffrn_reflns_limit_l_min -37
_diffrn_reflns_number 106530
_diffrn_reflns_point_group_measured_fraction_full 0.999
_diffrn_reflns_point_group_measured_fraction_max 0.999
_diffrn_reflns_theta_full 25.242
_diffrn_reflns_theta_max 28.282
_diffrn_reflns_theta_min 2.050
_diffrn_source 'microfocus sealed X-ray tube'
_diffrn_source_current 0.6
_diffrn_source_power 0.03
_diffrn_source_type 'Incoatec I\ms'
_diffrn_source_voltage 50.0
_exptl_absorpt_coefficient_mu 1.896
_exptl_absorpt_correction_T_max 0.8621
_exptl_absorpt_correction_T_min 0.7720
_exptl_absorpt_correction_type multi-scan
_exptl_absorpt_process_details
;
SADABS-2016/2 (Bruker,2016/2) was used for absorption correction.
wR2(int) was 0.0586 before and 0.0491 after correction.
The Ratio of minimum to maximum transmission is 0.8955.
The \l/2 correction factor is Not present.
;
_exptl_crystal_colour yellow
_exptl_crystal_colour_primary yellow
_exptl_crystal_density_diffrn 1.399
_exptl_crystal_description plank
_exptl_crystal_F_000 6856
_exptl_crystal_size_max 0.09
_exptl_crystal_size_mid 0.04
_exptl_crystal_size_min 0.03
_refine_diff_density_max 2.483
_refine_diff_density_min -1.195
_refine_diff_density_rms 0.128
_refine_ls_extinction_method none
_refine_ls_goodness_of_fit_ref 1.007
_refine_ls_hydrogen_treatment constr
_refine_ls_matrix_type full
_refine_ls_number_parameters 923
_refine_ls_number_reflns 20200
_refine_ls_number_restraints 207
_refine_ls_restrained_S_all 1.004
_refine_ls_R_factor_all 0.0787
_refine_ls_R_factor_gt 0.0420
_refine_ls_shift/su_max 0.002
_refine_ls_shift/su_mean 0.000
_refine_ls_structure_factor_coef Fsqd
_refine_ls_weighting_details 'w=1/[\s^2^(Fo^2^)+(0.0561P)^2^+56.6870P] where P=(Fo^2^+2Fc^2^)/3'
_refine_ls_weighting_scheme calc
_refine_ls_wR_factor_gt 0.0996
_refine_ls_wR_factor_ref 0.1176
_reflns_Friedel_coverage 0.000
_reflns_number_gt 13750
_reflns_number_total 20200
_reflns_threshold_expression 'I > 2\s(I)'
_cod_data_source_file d4dt02721c2.cif
_cod_data_source_block bn00506_0m
_cod_original_cell_volume 16295(5)
_cod_database_code 7717339
_shelx_shelxl_version_number 2018/3
_shelx_space_group_comment
;
The symmetry employed for this shelxl refinement is uniquely defined
by the following loop, which should always be used as a source of
symmetry information in preference to the above space-group names.
They are only intended as comments.
;
_shelx_estimated_absorpt_t_max 0.945
_shelx_estimated_absorpt_t_min 0.848
_olex2_refinement_description
;
1. Fixed Uiso
 At 1.2 times of:
  All C(H) groups, All C(H,H) groups
 At 1.5 times of:
  All C(H,H,H) groups
2. Restrained distances
 P1-C10B \\sim P1-C10A
 with sigma of 0.02
 C10B-C11B \\sim C10A-C11A
 with sigma of 0.02
 C10B-C15B \\sim C10A-C15A
 with sigma of 0.02
 C11B-C12B \\sim C11A-C12A
 with sigma of 0.02
 C11B-C16B \\sim C11A-C16A
 with sigma of 0.02
 C12B-C13B \\sim C12A-C13A
 with sigma of 0.02
 C13B-C14B \\sim C13A-C14A
 with sigma of 0.02
 C13B-C17B \\sim C13A-C17A
 with sigma of 0.02
 C14B-C15B \\sim C14A-C15A
 with sigma of 0.02
 C15B-C18B \\sim C15A-C18A
 with sigma of 0.02
 P1-C11B \\sim P1-C11A
 with sigma of 0.04
 P1-C15B \\sim P1-C15A
 with sigma of 0.04
 C10B-C12B \\sim C10A-C12A
 with sigma of 0.04
 C10B-C14B \\sim C10A-C14A
 with sigma of 0.04
 C10B-C16B \\sim C10A-C16A
 with sigma of 0.04
 C10B-C18B \\sim C10A-C18A
 with sigma of 0.04
 C11B-C13B \\sim C11A-C13A
 with sigma of 0.04
 C11B-C15B \\sim C11A-C15A
 with sigma of 0.04
 C12B-C14B \\sim C12A-C14A
 with sigma of 0.04
 C12B-C16B \\sim C12A-C16A
 with sigma of 0.04
 C12B-C17B \\sim C12A-C17A
 with sigma of 0.04
 C13B-C15B \\sim C13A-C15A
 with sigma of 0.04
 C14B-C17B \\sim C14A-C17A
 with sigma of 0.04
 C14B-C18B \\sim C14A-C18A
 with sigma of 0.04
 C73A-C74A \\sim C73B-C74B
 with sigma of 0.02
 C74A-C75A \\sim C74B-C75B
 with sigma of 0.02
 C75A-C75A_$1 \\sim C75B-C75B_$1
 with sigma of 0.02
3. Uiso/Uaniso restraints and constraints
Uanis(C10A) \\sim Ueq, Uanis(C11A) \\sim Ueq: with sigma of 0.01 and sigma for
terminal atoms of 0.02
Uanis(C12B) \\sim Ueq, Uanis(C13B) \\sim Ueq, Uanis(C14A) \\sim Ueq: with sigma
of 0.02 and sigma for terminal atoms of 0.04
Uanis(C73B) \\sim Ueq: with sigma of 0.01 and sigma for terminal atoms of 0.02
Uanis(C73A) \\sim Ueq, Uanis(C74B) \\sim Ueq, Uanis(C75B) \\sim Ueq: with sigma
of 0.02 and sigma for terminal atoms of 0.04
4. Rigid body (RIGU) restrains
 C10B, C11B, C12B, C13B, C14B, C15B, C16B, C17B, C18B
 with sigma for 1-2 distances of 0.002 and sigma for 1-3 distances of 0.002
 C10A, C11A, C12A, C13A, C14A, C15A, C16A, C17A, C18A
 with sigma for 1-2 distances of 0.002 and sigma for 1-3 distances of 0.002
5. Others
 Sof(C10B)=Sof(C11B)=Sof(C12B)=Sof(H12B)=Sof(C13B)=Sof(C14B)=Sof(H14B)=
 Sof(C15B)=Sof(C16B)=Sof(H16D)=Sof(H16E)=Sof(H16F)=Sof(C17B)=Sof(H17D)=
 Sof(H17E)=Sof(H17F)=Sof(C18B)=Sof(H18D)=Sof(H18E)=Sof(H18F)=1-FVAR(1)
 Sof(C10A)=Sof(C11A)=Sof(C12A)=Sof(H12A)=Sof(C13A)=Sof(C14A)=Sof(H14A)=
 Sof(C15A)=Sof(C16A)=Sof(H16A)=Sof(H16B)=Sof(H16C)=Sof(C17A)=Sof(H17A)=
 Sof(H17B)=Sof(H17C)=Sof(C18A)=Sof(H18A)=Sof(H18B)=Sof(H18C)=FVAR(1)
 Sof(C73B)=Sof(H73D)=Sof(H73E)=Sof(H73F)=Sof(C74B)=Sof(H74C)=Sof(H74D)=
 Sof(C75B)=Sof(H75C)=Sof(H75D)=1-FVAR(2)
 Sof(C73A)=Sof(H73A)=Sof(H73B)=Sof(H73C)=Sof(C74A)=Sof(H74A)=Sof(H74B)=
 Sof(C75A)=Sof(H75A)=Sof(H75B)=FVAR(2)
6.a Secondary CH2 refined with riding coordinates:
 C74A(H74A,H74B), C74B(H74C,H74D), C75A(H75A,H75B), C75B(H75C,H75D)
6.b Aromatic/amide H refined with riding coordinates:
 C3(H3), C5(H5), C12A(H12A), C12B(H12B), C14A(H14A), C14B(H14B), C21(H21),
 C23(H23), C30(H30), C32(H32), C39(H39), C41(H41), C48(H48), C50(H50), C57(H57),
  C59(H59), C66(H66), C68(H68)
6.c Idealised Me refined as rotating group:
 C7(H7A,H7B,H7C), C8(H8A,H8B,H8C), C9(H9A,H9B,H9C), C16A(H16A,H16B,H16C),
 C16B(H16D,H16E,H16F), C17A(H17A,H17B,H17C), C17B(H17D,H17E,H17F), C18A(H18A,
 H18B,H18C), C18B(H18D,H18E,H18F), C25(H25A,H25B,H25C), C26(H26A,H26B,H26C),
 C27(H27A,H27B,H27C), C34(H34A,H34B,H34C), C35(H35A,H35B,H35C), C36(H36A,H36B,
 H36C), C43(H43A,H43B,H43C), C44(H44A,H44B,H44C), C45(H45A,H45B,H45C), C52(H52A,
 H52B,H52C), C53(H53A,H53B,H53C), C54(H54A,H54B,H54C), C61(H61A,H61B,H61C),
 C62(H62A,H62B,H62C), C63(H63A,H63B,H63C), C70(H70A,H70B,H70C), C71(H71A,H71B,
 H71C), C72(H72A,H72B,H72C), C73A(H73A,H73B,H73C), C73B(H73D,H73E,H73F)
;
_smtbx_masks_void_probe_radius 1.2
_smtbx_masks_void_truncation_radius 1.2
_olex2_submission_special_instructions 'No special instructions were received'

loop_
_space_group_symop_operation_xyz
'x, y, z'
'-x, y, -z+1/2'
'x+1/2, y+1/2, z'
'-x+1/2, y+1/2, -z+1/2'
'-x, -y, -z'
'x, -y, z-1/2'
'-x+1/2, -y+1/2, -z'
'x+1/2, -y+1/2, z-1/2'

loop_
_atom_site_label
_atom_site_type_symbol
_atom_site_fract_x
_atom_site_fract_y
_atom_site_fract_z
_atom_site_U_iso_or_equiv
_atom_site_adp_type
_atom_site_occupancy
_atom_site_site_symmetry_order
_atom_site_calc_flag
_atom_site_refinement_flags_posn
_atom_site_refinement_flags_adp
_atom_site_refinement_flags_occupancy
_atom_site_disorder_assembly
_atom_site_disorder_group
Cs1 Cs 0.22294(2) 0.41608(2) 0.30570(2) 0.02946(8) Uani 1 1 d . . . . .
Cs2 Cs 0.29922(2) 0.55197(2) 0.28260(2) 0.02953(8) Uani 1 1 d . . . . .
Cs3 Cs 0.19084(2) 0.68466(2) 0.16216(2) 0.02847(7) Uani 1 1 d . . . . .
Cs4 Cs 0.25973(2) 0.32804(2) 0.21567(2) 0.02791(7) Uani 1 1 d . . . . .
P1 P 0.19397(5) 0.22017(6) 0.28575(5) 0.0306(3) Uani 1 1 d D . . . .
P2 P 0.19734(4) 0.63329(6) 0.28297(5) 0.0259(2) Uani 1 1 d . . . . .
P3 P 0.20110(5) 0.50166(6) 0.14658(5) 0.0291(3) Uani 1 1 d . . . . .
P4 P 0.35166(5) 0.36153(7) 0.37653(6) 0.0368(3) Uani 1 1 d . . . . .
O1 O 0.21564(12) 0.27433(15) 0.27000(14) 0.0306(7) Uani 1 1 d . . . . .
O2 O 0.24197(12) 0.66113(16) 0.29094(14) 0.0315(7) Uani 1 1 d . . . . .
O3 O 0.20927(13) 0.45624(16) 0.19572(14) 0.0342(8) Uani 1 1 d . . . . .
O4 O 0.32114(13) 0.41602(18) 0.33070(16) 0.0427(9) Uani 1 1 d . . . . .
C1 C 0.13945(16) 0.1836(2) 0.2178(2) 0.0277(10) Uani 1 1 d . . . . .
C2 C 0.12536(17) 0.1905(2) 0.1602(2) 0.0291(10) Uani 1 1 d . . . . .
C3 C 0.08624(18) 0.1561(2) 0.1141(2) 0.0352(11) Uani 1 1 d . . . . .
H3 H 0.077520 0.161328 0.075767 0.042 Uiso 1 1 calc R U . . .
C4 C 0.05905(19) 0.1141(3) 0.1217(2) 0.0398(13) Uani 1 1 d . . . . .
C5 C 0.07364(19) 0.1058(3) 0.1779(2) 0.0402(13) Uani 1 1 d . . . . .
H5 H 0.055971 0.077039 0.184191 0.048 Uiso 1 1 calc R U . . .
C6 C 0.11346(18) 0.1380(2) 0.2262(2) 0.0340(11) Uani 1 1 d . . . . .
C7 C 0.15167(18) 0.2333(2) 0.1455(2) 0.0323(11) Uani 1 1 d . . . . .
H7A H 0.184723 0.218080 0.167780 0.048 Uiso 1 1 calc R U . . .
H7B H 0.151261 0.279193 0.155940 0.048 Uiso 1 1 calc R U . . .
H7C H 0.136100 0.230306 0.103262 0.048 Uiso 1 1 calc R U . . .
C8 C 0.0150(2) 0.0798(3) 0.0701(3) 0.0505(15) Uani 1 1 d . . . . .
H8A H -0.013450 0.099670 0.062813 0.076 Uiso 1 1 calc R U . . .
H8B H 0.016286 0.032814 0.079106 0.076 Uiso 1 1 calc R U . . .
H8C H 0.013466 0.084756 0.035021 0.076 Uiso 1 1 calc R U . . .
C9 C 0.1268(2) 0.1223(3) 0.2861(2) 0.0421(13) Uani 1 1 d . . . . .
H9A H 0.114638 0.078532 0.285195 0.063 Uiso 1 1 calc R U . . .
H9B H 0.112909 0.155470 0.296425 0.063 Uiso 1 1 calc R U . . .
H9C H 0.161607 0.122777 0.315461 0.063 Uiso 1 1 calc R U . . .
C10A C 0.1637(8) 0.2713(12) 0.3097(8) 0.036(4) Uani 0.56(4) 1 d D U P A 1
C10B C 0.1657(9) 0.2605(13) 0.3153(8) 0.026(4) Uani 0.44(4) 1 d D . P A 2
C11A C 0.1268(8) 0.3165(12) 0.2723(9) 0.032(3) Uani 0.56(4) 1 d D U P A 1
C11B C 0.1300(10) 0.3081(14) 0.2826(9) 0.028(4) Uani 0.44(4) 1 d D . P A 2
C12A C 0.1040(8) 0.3527(11) 0.2903(10) 0.042(3) Uani 0.56(4) 1 d D . P A 1
H12A H 0.079366 0.382952 0.264040 0.051 Uiso 0.56(4) 1 calc R U P A 1
C12B C 0.1121(9) 0.3429(12) 0.3071(10) 0.030(4) Uani 0.44(4) 1 d D U P A 2
H12B H 0.088938 0.376713 0.285720 0.036 Uiso 0.44(4) 1 calc R U P A 2
C13A C 0.1180(8) 0.3437(11) 0.3479(10) 0.045(4) Uani 0.56(4) 1 d D . P A 1
C13B C 0.1297(9) 0.3260(12) 0.3652(9) 0.039(4) Uani 0.44(4) 1 d D U P A 2
C14A C 0.1535(8) 0.2991(12) 0.3845(8) 0.049(4) Uani 0.56(4) 1 d D U P A 1
H14A H 0.162971 0.292838 0.423136 0.059 Uiso 0.56(4) 1 calc R U P A 1
C14B C 0.1646(8) 0.2793(13) 0.3962(8) 0.037(4) Uani 0.44(4) 1 d D . P A 2
H14B H 0.175363 0.268817 0.434837 0.044 Uiso 0.44(4) 1 calc R U P A 2
C15A C 0.1760(8) 0.2628(14) 0.3665(7) 0.041(4) Uani 0.56(4) 1 d D . P A 1
C15B C 0.1849(11) 0.2467(14) 0.3745(9) 0.035(4) Uani 0.44(4) 1 d D . P A 2
C16A C 0.1083(11) 0.3286(16) 0.2087(9) 0.038(4) Uani 0.56(4) 1 d D . P A 1
H16A H 0.135350 0.332335 0.207557 0.057 Uiso 0.56(4) 1 calc R U P A 1
H16B H 0.089742 0.369565 0.193984 0.057 Uiso 0.56(4) 1 calc R U P A 1
H16C H 0.088019 0.291607 0.183845 0.057 Uiso 0.56(4) 1 calc R U P A 1
C16B C 0.1096(12) 0.3278(17) 0.2194(10) 0.024(4) Uani 0.44(4) 1 d D . P A 2
H16D H 0.135006 0.326545 0.215150 0.036 Uiso 0.44(4) 1 calc R U P A 2
H16E H 0.096469 0.372542 0.211361 0.036 Uiso 0.44(4) 1 calc R U P A 2
H16F H 0.084295 0.296851 0.191556 0.036 Uiso 0.44(4) 1 calc R U P A 2
C17A C 0.0917(9) 0.3852(14) 0.3656(12) 0.064(5) Uani 0.56(4) 1 d D . P A 1
H17A H 0.081587 0.356308 0.383589 0.096 Uiso 0.56(4) 1 calc R U P A 1
H17B H 0.063632 0.406138 0.330477 0.096 Uiso 0.56(4) 1 calc R U P A 1
H17C H 0.113181 0.419237 0.393876 0.096 Uiso 0.56(4) 1 calc R U P A 1
C17B C 0.1055(10) 0.3614(16) 0.3879(12) 0.058(6) Uani 0.44(4) 1 d D . P A 2
H17D H 0.123325 0.401559 0.408900 0.086 Uiso 0.44(4) 1 calc R U P A 2
H17E H 0.104942 0.332115 0.414650 0.086 Uiso 0.44(4) 1 calc R U P A 2
H17F H 0.072794 0.373064 0.354529 0.086 Uiso 0.44(4) 1 calc R U P A 2
C18A C 0.2138(8) 0.2158(15) 0.4117(8) 0.050(4) Uani 0.56(4) 1 d D . P A 1
H18A H 0.198759 0.175927 0.412845 0.075 Uiso 0.56(4) 1 calc R U P A 1
H18B H 0.232833 0.236995 0.450432 0.075 Uiso 0.56(4) 1 calc R U P A 1
H18C H 0.234556 0.203854 0.401093 0.075 Uiso 0.56(4) 1 calc R U P A 1
C18B C 0.2226(11) 0.1965(14) 0.4110(10) 0.043(5) Uani 0.44(4) 1 d D . P A 2
H18D H 0.208035 0.152681 0.402561 0.064 Uiso 0.44(4) 1 calc R U P A 2
H18E H 0.239696 0.206780 0.452769 0.064 Uiso 0.44(4) 1 calc R U P A 2
H18F H 0.245084 0.196848 0.401708 0.064 Uiso 0.44(4) 1 calc R U P A 2
C19 C 0.21509(17) 0.5811(2) 0.34754(19) 0.0249(9) Uani 1 1 d . . . . .
C20 C 0.26186(17) 0.5625(2) 0.3953(2) 0.0286(10) Uani 1 1 d . . . . .
C21 C 0.26887(18) 0.5139(2) 0.4348(2) 0.0302(11) Uani 1 1 d . . . . .
H21 H 0.300580 0.501206 0.466089 0.036 Uiso 1 1 calc R U . . .
C22 C 0.23203(18) 0.4837(2) 0.4301(2) 0.0296(10) Uani 1 1 d . . . . .
C23 C 0.18590(18) 0.5027(2) 0.3835(2) 0.0302(10) Uani 1 1 d . . . . .
H23 H 0.159765 0.482990 0.379655 0.036 Uiso 1 1 calc R U . . .
C24 C 0.17695(17) 0.5495(2) 0.3425(2) 0.0276(10) Uani 1 1 d . . . . .
C25 C 0.30636(17) 0.5930(3) 0.4087(2) 0.0341(11) Uani 1 1 d . . . . .
H25A H 0.327941 0.557984 0.414412 0.051 Uiso 1 1 calc R U . . .
H25B H 0.322237 0.619635 0.444560 0.051 Uiso 1 1 calc R U . . .
H25C H 0.297825 0.621139 0.375733 0.051 Uiso 1 1 calc R U . . .
C26 C 0.2411(2) 0.4321(3) 0.4740(2) 0.0411(13) Uani 1 1 d . . . . .
H26A H 0.235154 0.388124 0.456510 0.062 Uiso 1 1 calc R U . . .
H26B H 0.219665 0.439668 0.484328 0.062 Uiso 1 1 calc R U . . .
H26C H 0.274233 0.435052 0.509488 0.062 Uiso 1 1 calc R U . . .
C27 C 0.12524(18) 0.5671(2) 0.2940(2) 0.0343(11) Uani 1 1 d . . . . .
H27A H 0.120151 0.570656 0.256469 0.051 Uiso 1 1 calc R U . . .
H27B H 0.117715 0.609360 0.303231 0.051 Uiso 1 1 calc R U . . .
H27C H 0.104489 0.532581 0.291109 0.051 Uiso 1 1 calc R U . . .
C28 C 0.17115(18) 0.7062(2) 0.2948(2) 0.0313(11) Uani 1 1 d . . . . .
C29 C 0.1247(2) 0.7272(2) 0.2479(2) 0.0393(12) Uani 1 1 d . . . . .
C30 C 0.1051(2) 0.7831(3) 0.2560(3) 0.0541(16) Uani 1 1 d . . . . .
H30 H 0.073826 0.796952 0.224410 0.065 Uiso 1 1 calc R U . . .
C31 C 0.1297(3) 0.8177(3) 0.3075(3) 0.0571(17) Uani 1 1 d . . . . .
C32 C 0.1758(2) 0.7977(2) 0.3522(3) 0.0464(14) Uani 1 1 d . . . . .
H32 H 0.193637 0.821995 0.387901 0.056 Uiso 1 1 calc R U . . .
C33 C 0.1972(2) 0.7434(2) 0.3470(2) 0.0347(11) Uani 1 1 d . . . . .
C34 C 0.0937(2) 0.6931(3) 0.1885(2) 0.0523(16) Uani 1 1 d . . . . .
H34A H 0.087814 0.723298 0.157960 0.078 Uiso 1 1 calc R U . . .
H34B H 0.063239 0.680627 0.179796 0.078 Uiso 1 1 calc R U . . .
H34C H 0.109951 0.653517 0.189304 0.078 Uiso 1 1 calc R U . . .
C35 C 0.1057(3) 0.8755(3) 0.3150(4) 0.087(3) Uani 1 1 d . . . . .
H35A H 0.073342 0.881716 0.278431 0.131 Uiso 1 1 calc R U . . .
H35B H 0.124240 0.915897 0.324001 0.131 Uiso 1 1 calc R U . . .
H35C H 0.104120 0.865808 0.347250 0.131 Uiso 1 1 calc R U . . .
C36 C 0.2484(2) 0.7284(2) 0.3974(2) 0.0392(13) Uani 1 1 d . . . . .
H36A H 0.262725 0.766725 0.423612 0.059 Uiso 1 1 calc R U . . .
H36B H 0.266050 0.718347 0.382115 0.059 Uiso 1 1 calc R U . . .
H36C H 0.249660 0.690247 0.419405 0.059 Uiso 1 1 calc R U . . .
C37 C 0.13901(17) 0.5337(2) 0.0965(2) 0.0279(10) Uani 1 1 d . . . . .
C38 C 0.12699(18) 0.5720(2) 0.0477(2) 0.0331(11) Uani 1 1 d . . . . .
C39 C 0.0816(2) 0.5985(2) 0.0089(2) 0.0395(13) Uani 1 1 d . . . . .
H39 H 0.074355 0.623062 -0.023910 0.047 Uiso 1 1 calc R U . . .
C40 C 0.04659(19) 0.5905(2) 0.0160(2) 0.0418(13) Uani 1 1 d . . . . .
C41 C 0.05908(19) 0.5568(2) 0.0658(2) 0.0402(13) Uani 1 1 d . . . . .
H41 H 0.036193 0.552612 0.072797 0.048 Uiso 1 1 calc R U . . .
C42 C 0.10450(18) 0.5287(2) 0.1062(2) 0.0329(11) Uani 1 1 d . . . . .
C43 C 0.16249(19) 0.5850(3) 0.0361(2) 0.0375(12) Uani 1 1 d . . . . .
H43A H 0.194403 0.589874 0.073586 0.056 Uiso 1 1 calc R U . . .
H43B H 0.153761 0.625603 0.013020 0.056 Uiso 1 1 calc R U . . .
H43C H 0.162377 0.547902 0.014046 0.056 Uiso 1 1 calc R U . . .
C44 C -0.0034(2) 0.6165(3) -0.0290(3) 0.0621(19) Uani 1 1 d . . . . .
H44A H -0.003758 0.646058 -0.056324 0.093 Uiso 1 1 calc R U . . .
H44B H -0.013573 0.640783 -0.008863 0.093 Uiso 1 1 calc R U . . .
H44C H -0.025113 0.579454 -0.050873 0.093 Uiso 1 1 calc R U . . .
C45 C 0.1140(2) 0.4937(3) 0.1589(2) 0.0407(13) Uani 1 1 d . . . . .
H45A H 0.140111 0.515807 0.194991 0.061 Uiso 1 1 calc R U . . .
H45B H 0.122716 0.447738 0.159251 0.061 Uiso 1 1 calc R U . . .
H45C H 0.085170 0.494942 0.156525 0.061 Uiso 1 1 calc R U . . .
C46 C 0.19866(19) 0.4459(2) 0.0921(2) 0.0336(11) Uani 1 1 d . . . . .
C47 C 0.1613(2) 0.4008(2) 0.0556(2) 0.0360(12) Uani 1 1 d . . . . .
C48 C 0.1600(2) 0.3652(3) 0.0126(2) 0.0459(15) Uani 1 1 d . . . . .
H48 H 0.135213 0.334041 -0.011018 0.055 Uiso 1 1 calc R U . . .
C49 C 0.1931(3) 0.3740(3) 0.0038(3) 0.0557(18) Uani 1 1 d . . . . .
C50 C 0.2306(3) 0.4160(3) 0.0406(3) 0.0522(17) Uani 1 1 d . . . . .
H50 H 0.254629 0.421016 0.035592 0.063 Uiso 1 1 calc R U . . .
C51 C 0.2345(2) 0.4517(3) 0.0855(2) 0.0421(13) Uani 1 1 d . . . . .
C52 C 0.1224(2) 0.3884(2) 0.0611(2) 0.0399(13) Uani 1 1 d . . . . .
H52A H 0.135402 0.391412 0.102530 0.060 Uiso 1 1 calc R U . . .
H52B H 0.109068 0.344259 0.046065 0.060 Uiso 1 1 calc R U . . .
H52C H 0.097204 0.421509 0.038166 0.060 Uiso 1 1 calc R U . . .
C53 C 0.1903(3) 0.3367(3) -0.0444(3) 0.079(3) Uani 1 1 d . . . . .
H53A H 0.161121 0.310104 -0.067039 0.118 Uiso 1 1 calc R U . . .
H53B H 0.218090 0.307784 -0.026561 0.118 Uiso 1 1 calc R U . . .
H53C H 0.189792 0.368331 -0.070651 0.118 Uiso 1 1 calc R U . . .
C54 C 0.2779(2) 0.4951(3) 0.1253(3) 0.0581(17) Uani 1 1 d . . . . .
H54A H 0.267651 0.540689 0.123172 0.087 Uiso 1 1 calc R U . . .
H54B H 0.297984 0.493513 0.112509 0.087 Uiso 1 1 calc R U . . .
H54C H 0.296090 0.479238 0.165947 0.087 Uiso 1 1 calc R U . . .
C55 C 0.41271(18) 0.3586(2) 0.3960(2) 0.0331(11) Uani 1 1 d . . . . .
C56 C 0.4267(2) 0.3903(3) 0.3652(2) 0.0393(12) Uani 1 1 d . . . . .
C57 C 0.4724(2) 0.3784(3) 0.3805(3) 0.0480(14) Uani 1 1 d . . . . .
H57 H 0.481653 0.401337 0.360009 0.058 Uiso 1 1 calc R U . . .
C58 C 0.5040(2) 0.3345(3) 0.4244(3) 0.0496(15) Uani 1 1 d . . . . .
C59 C 0.4893(2) 0.3021(3) 0.4531(2) 0.0456(14) Uani 1 1 d . . . . .
H59 H 0.510414 0.271381 0.483093 0.055 Uiso 1 1 calc R U . . .
C60 C 0.44519(19) 0.3125(2) 0.4401(2) 0.0389(13) Uani 1 1 d . . . . .
C61 C 0.3950(2) 0.4375(3) 0.3146(3) 0.0500(15) Uani 1 1 d . . . . .
H61A H 0.362525 0.419822 0.288841 0.075 Uiso 1 1 calc R U . . .
H61B H 0.407324 0.442728 0.292059 0.075 Uiso 1 1 calc R U . . .
H61C H 0.394702 0.480503 0.329988 0.075 Uiso 1 1 calc R U . . .
C62 C 0.5525(2) 0.3224(4) 0.4392(4) 0.076(2) Uani 1 1 d . . . . .
H62A H 0.554289 0.344910 0.410313 0.114 Uiso 1 1 calc R U . . .
H62B H 0.557233 0.274891 0.438208 0.114 Uiso 1 1 calc R U . . .
H62C H 0.577432 0.339587 0.478626 0.114 Uiso 1 1 calc R U . . .
C63 C 0.4327(2) 0.2742(3) 0.4747(3) 0.0541(16) Uani 1 1 d . . . . .
H63A H 0.400369 0.256414 0.447610 0.081 Uiso 1 1 calc R U . . .
H63B H 0.434442 0.303720 0.503058 0.081 Uiso 1 1 calc R U . . .
H63C H 0.455372 0.237808 0.495872 0.081 Uiso 1 1 calc R U . . .
C64 C 0.36670(18) 0.3942(2) 0.4476(2) 0.0334(11) Uani 1 1 d . . . . .
C65 C 0.3509(2) 0.3601(3) 0.4750(2) 0.0397(12) Uani 1 1 d . . . . .
C66 C 0.3620(2) 0.3827(3) 0.5281(2) 0.0418(13) Uani 1 1 d . . . . .
H66 H 0.350785 0.358395 0.545810 0.050 Uiso 1 1 calc R U . . .
C67 C 0.3886(2) 0.4391(3) 0.5557(2) 0.0437(13) Uani 1 1 d . . . . .
C68 C 0.4031(2) 0.4741(3) 0.5279(2) 0.0400(12) Uani 1 1 d . . . . .
H68 H 0.420474 0.513927 0.545110 0.048 Uiso 1 1 calc R U . . .
C69 C 0.39278(18) 0.4526(2) 0.4751(2) 0.0328(11) Uani 1 1 d . . . . .
C70 C 0.3206(3) 0.2985(3) 0.4491(3) 0.0572(17) Uani 1 1 d . . . . .
H70A H 0.340916 0.260460 0.457409 0.086 Uiso 1 1 calc R U . . .
H70B H 0.296799 0.303823 0.406467 0.086 Uiso 1 1 calc R U . . .
H70C H 0.304356 0.291273 0.466768 0.086 Uiso 1 1 calc R U . . .
C71 C 0.4006(3) 0.4629(4) 0.6135(3) 0.068(2) Uani 1 1 d . . . . .
H71A H 0.373356 0.455271 0.613633 0.102 Uiso 1 1 calc R U . . .
H71B H 0.407942 0.510189 0.618137 0.102 Uiso 1 1 calc R U . . .
H71C H 0.428374 0.438635 0.646157 0.102 Uiso 1 1 calc R U . . .
C72 C 0.41131(19) 0.4939(2) 0.4488(2) 0.0374(12) Uani 1 1 d . . . . .
H72A H 0.387374 0.495263 0.405923 0.056 Uiso 1 1 calc R U . . .
H72B H 0.440800 0.474372 0.459025 0.056 Uiso 1 1 calc R U . . .
H72C H 0.417732 0.538895 0.464608 0.056 Uiso 1 1 calc R U . . .
C73A C 0.4790(8) 0.2604(13) 0.6302(8) 0.100(8) Uani 0.70(2) 1 d D U P B 1
H73A H 0.444966 0.269494 0.608952 0.150 Uiso 0.70(2) 1 calc R U P B 1
H73B H 0.482933 0.217331 0.618138 0.150 Uiso 0.70(2) 1 calc R U P B 1
H73C H 0.493113 0.294781 0.621202 0.150 Uiso 0.70(2) 1 calc R U P B 1
C73B C 0.4805(17) 0.275(2) 0.6244(14) 0.058(10) Uani 0.30(2) 1 d D U P B 2
H73D H 0.502095 0.251985 0.619111 0.086 Uiso 0.30(2) 1 calc R U P B 2
H73E H 0.468575 0.315106 0.600966 0.086 Uiso 0.30(2) 1 calc R U P B 2
H73F H 0.453582 0.245475 0.611567 0.086 Uiso 0.30(2) 1 calc R U P B 2
C74A C 0.5031(5) 0.2598(7) 0.6943(6) 0.075(5) Uani 0.70(2) 1 d D . P B 1
H74A H 0.537837 0.263385 0.714952 0.090 Uiso 0.70(2) 1 calc R U P B 1
H74B H 0.497309 0.216173 0.704470 0.090 Uiso 0.70(2) 1 calc R U P B 1
C74B C 0.5064(16) 0.291(3) 0.6874(15) 0.116(17) Uani 0.30(2) 1 d D U P B 2
H74C H 0.506441 0.339818 0.690630 0.139 Uiso 0.30(2) 1 calc R U P B 2
H74D H 0.540019 0.277261 0.708678 0.139 Uiso 0.30(2) 1 calc R U P B 2
C75A C 0.4892(5) 0.3130(11) 0.7195(5) 0.112(7) Uani 0.70(2) 1 d D . P B 1
H75A H 0.495691 0.356450 0.709960 0.134 Uiso 0.70(2) 1 calc R U P B 1
H75B H 0.454306 0.310055 0.697902 0.134 Uiso 0.70(2) 1 calc R U P B 1
C75B C 0.4886(8) 0.2622(15) 0.7197(6) 0.057(7) Uani 0.30(2) 1 d D U P B 2
H75C H 0.457259 0.283251 0.701635 0.068 Uiso 0.30(2) 1 calc R U P B 2
H75D H 0.481812 0.215216 0.707779 0.068 Uiso 0.30(2) 1 calc R U P B 2

loop_
_atom_site_aniso_label
_atom_site_aniso_U_11
_atom_site_aniso_U_22
_atom_site_aniso_U_33
_atom_site_aniso_U_23
_atom_site_aniso_U_13
_atom_site_aniso_U_12
Cs1 0.03728(17) 0.02914(15) 0.02815(15) -0.00606(11) 0.02315(14) -0.00444(12)
Cs2 0.03418(17) 0.02402(14) 0.02810(15) 0.00233(11) 0.01782(13) 0.00172(12)
Cs3 0.03671(17) 0.02300(13) 0.02602(14) 0.00114(11) 0.01931(13) 0.00209(12)
Cs4 0.03582(17) 0.02440(14) 0.03133(15) 0.00137(11) 0.02451(14) 0.00264(12)
P1 0.0312(7) 0.0311(6) 0.0277(6) 0.0029(5) 0.0171(6) -0.0036(5)
P2 0.0311(7) 0.0256(6) 0.0257(6) -0.0003(5) 0.0197(5) -0.0016(5)
P3 0.0350(7) 0.0274(6) 0.0250(6) 0.0020(5) 0.0184(6) 0.0050(5)
P4 0.0346(8) 0.0415(7) 0.0304(7) 0.0007(6) 0.0178(6) 0.0023(6)
O1 0.041(2) 0.0264(16) 0.0340(17) -0.0014(13) 0.0280(17) -0.0067(14)
O2 0.0351(19) 0.0327(17) 0.0325(18) 0.0028(14) 0.0235(16) -0.0010(15)
O3 0.047(2) 0.0288(17) 0.0293(17) 0.0041(14) 0.0247(17) 0.0086(15)
O4 0.045(2) 0.042(2) 0.041(2) 0.0022(17) 0.0262(19) 0.0036(17)
C1 0.024(2) 0.025(2) 0.034(2) 0.0038(19) 0.018(2) 0.0026(18)
C2 0.030(3) 0.025(2) 0.029(2) -0.0005(18) 0.016(2) 0.0052(19)
C3 0.035(3) 0.033(3) 0.035(3) -0.001(2) 0.020(2) 0.006(2)
C4 0.031(3) 0.033(3) 0.040(3) -0.005(2) 0.014(2) 0.001(2)
C5 0.037(3) 0.032(3) 0.053(3) 0.000(2) 0.029(3) -0.003(2)
C6 0.031(3) 0.030(2) 0.038(3) 0.002(2) 0.019(2) 0.000(2)
C7 0.036(3) 0.034(3) 0.025(2) -0.0013(19) 0.017(2) 0.001(2)
C8 0.035(3) 0.050(3) 0.052(4) -0.013(3) 0.019(3) -0.006(3)
C9 0.041(3) 0.047(3) 0.041(3) 0.008(2) 0.026(3) -0.007(3)
C10A 0.041(6) 0.043(8) 0.035(5) 0.001(4) 0.029(4) -0.016(4)
C10B 0.037(8) 0.021(7) 0.023(6) -0.006(5) 0.020(6) -0.014(5)
C11A 0.040(6) 0.036(6) 0.035(5) -0.006(4) 0.030(5) -0.015(4)
C11B 0.039(8) 0.030(8) 0.023(6) -0.002(5) 0.024(6) -0.008(5)
C12A 0.054(9) 0.049(8) 0.039(7) -0.015(6) 0.036(8) -0.015(5)
C12B 0.031(7) 0.040(7) 0.020(6) -0.006(5) 0.017(6) -0.007(5)
C13A 0.048(8) 0.063(8) 0.038(7) -0.015(5) 0.034(7) -0.020(5)
C13B 0.048(9) 0.051(9) 0.019(6) -0.008(5) 0.021(6) -0.008(6)
C14A 0.052(8) 0.069(10) 0.036(6) -0.010(5) 0.032(6) -0.018(6)
C14B 0.039(8) 0.049(9) 0.017(6) -0.009(5) 0.014(6) -0.016(5)
C15A 0.040(8) 0.057(11) 0.029(5) -0.009(4) 0.023(6) -0.021(5)
C15B 0.047(10) 0.036(9) 0.024(6) 0.000(5) 0.022(7) -0.011(6)
C16A 0.048(9) 0.042(9) 0.035(6) 0.001(6) 0.031(7) 0.008(6)
C16B 0.032(9) 0.027(8) 0.027(7) 0.003(6) 0.026(7) 0.001(6)
C17A 0.072(12) 0.089(13) 0.067(12) -0.027(9) 0.061(11) -0.024(7)
C17B 0.068(13) 0.078(15) 0.044(11) -0.016(9) 0.044(11) -0.007(9)
C18A 0.046(8) 0.074(14) 0.030(5) -0.003(6) 0.023(5) -0.014(6)
C18B 0.056(11) 0.042(10) 0.022(6) 0.001(6) 0.020(7) -0.004(6)
C19 0.035(3) 0.0176(19) 0.029(2) -0.0042(17) 0.023(2) -0.0011(18)
C20 0.035(3) 0.024(2) 0.032(2) -0.0029(18) 0.024(2) -0.0015(19)
C21 0.042(3) 0.024(2) 0.024(2) 0.0011(18) 0.021(2) 0.001(2)
C22 0.046(3) 0.020(2) 0.030(2) -0.0006(18) 0.027(2) -0.001(2)
C23 0.041(3) 0.025(2) 0.034(3) -0.0052(19) 0.028(2) -0.009(2)
C24 0.035(3) 0.021(2) 0.034(2) -0.0072(18) 0.025(2) -0.0049(19)
C25 0.028(3) 0.041(3) 0.032(3) 0.003(2) 0.018(2) -0.001(2)
C26 0.057(4) 0.036(3) 0.036(3) 0.005(2) 0.032(3) 0.001(3)
C27 0.035(3) 0.038(3) 0.038(3) -0.004(2) 0.027(2) -0.003(2)
C28 0.043(3) 0.023(2) 0.039(3) 0.0027(19) 0.031(3) 0.000(2)
C29 0.047(3) 0.031(3) 0.055(3) 0.015(2) 0.039(3) 0.007(2)
C30 0.051(4) 0.045(3) 0.074(4) 0.020(3) 0.043(4) 0.013(3)
C31 0.077(5) 0.030(3) 0.088(5) 0.009(3) 0.063(4) 0.007(3)
C32 0.072(4) 0.025(3) 0.066(4) -0.007(3) 0.055(4) -0.008(3)
C33 0.051(3) 0.025(2) 0.047(3) -0.001(2) 0.039(3) -0.005(2)
C34 0.038(3) 0.070(4) 0.035(3) 0.017(3) 0.015(3) 0.012(3)
C35 0.121(7) 0.048(4) 0.137(8) 0.006(4) 0.101(7) 0.025(4)
C36 0.057(4) 0.032(3) 0.040(3) -0.014(2) 0.036(3) -0.019(2)
C37 0.032(3) 0.021(2) 0.029(2) -0.0062(18) 0.017(2) -0.0006(18)
C38 0.038(3) 0.024(2) 0.030(2) -0.0045(19) 0.017(2) -0.002(2)
C39 0.043(3) 0.024(2) 0.041(3) 0.001(2) 0.020(3) 0.002(2)
C40 0.033(3) 0.023(2) 0.051(3) -0.001(2) 0.016(3) 0.000(2)
C41 0.038(3) 0.028(3) 0.056(3) -0.008(2) 0.030(3) -0.005(2)
C42 0.039(3) 0.023(2) 0.037(3) -0.006(2) 0.023(2) 0.000(2)
C43 0.044(3) 0.037(3) 0.032(3) 0.005(2) 0.023(2) 0.004(2)
C44 0.032(3) 0.034(3) 0.088(5) 0.006(3) 0.020(3) 0.000(3)
C45 0.051(3) 0.039(3) 0.045(3) -0.006(2) 0.036(3) -0.002(2)
C46 0.047(3) 0.031(2) 0.026(2) 0.009(2) 0.024(2) 0.016(2)
C47 0.059(4) 0.022(2) 0.034(3) 0.0064(19) 0.032(3) 0.010(2)
C48 0.080(4) 0.030(3) 0.034(3) 0.000(2) 0.038(3) 0.010(3)
C49 0.096(5) 0.044(3) 0.044(3) 0.015(3) 0.052(4) 0.028(4)
C50 0.073(4) 0.057(4) 0.058(4) 0.027(3) 0.056(4) 0.032(3)
C51 0.046(3) 0.045(3) 0.048(3) 0.018(3) 0.035(3) 0.019(3)
C52 0.054(4) 0.024(2) 0.040(3) -0.004(2) 0.028(3) -0.002(2)
C53 0.148(8) 0.060(4) 0.066(4) 0.014(3) 0.085(5) 0.038(5)
C54 0.053(4) 0.067(4) 0.071(4) 0.018(3) 0.046(4) 0.017(3)
C55 0.035(3) 0.025(2) 0.033(3) -0.0057(19) 0.018(2) -0.003(2)
C56 0.045(3) 0.033(3) 0.044(3) -0.005(2) 0.029(3) 0.002(2)
C57 0.050(4) 0.042(3) 0.062(4) -0.016(3) 0.040(3) -0.006(3)
C58 0.035(3) 0.045(3) 0.055(4) -0.018(3) 0.020(3) -0.002(3)
C59 0.033(3) 0.037(3) 0.044(3) -0.008(2) 0.012(3) 0.006(2)
C60 0.039(3) 0.027(2) 0.035(3) -0.006(2) 0.015(2) 0.002(2)
C61 0.058(4) 0.053(4) 0.051(3) 0.010(3) 0.039(3) 0.006(3)
C62 0.046(4) 0.080(5) 0.087(5) -0.019(4) 0.033(4) 0.006(4)
C63 0.055(4) 0.035(3) 0.059(4) 0.013(3) 0.028(3) 0.010(3)
C64 0.032(3) 0.033(3) 0.028(2) 0.006(2) 0.014(2) 0.007(2)
C65 0.041(3) 0.036(3) 0.040(3) 0.010(2) 0.023(3) 0.007(2)
C66 0.056(4) 0.038(3) 0.041(3) 0.012(2) 0.035(3) 0.013(3)
C67 0.050(4) 0.047(3) 0.035(3) 0.004(2) 0.027(3) 0.011(3)
C68 0.043(3) 0.037(3) 0.037(3) -0.001(2) 0.022(3) 0.005(2)
C69 0.030(3) 0.030(2) 0.032(3) 0.007(2) 0.016(2) 0.009(2)
C70 0.079(5) 0.050(4) 0.063(4) 0.000(3) 0.054(4) -0.012(3)
C71 0.090(6) 0.070(5) 0.052(4) -0.010(3) 0.048(4) 0.000(4)
C72 0.042(3) 0.028(2) 0.042(3) 0.000(2) 0.026(3) 0.004(2)
C73A 0.070(11) 0.137(16) 0.079(13) 0.020(10) 0.038(9) -0.035(11)
C73B 0.075(19) 0.082(17) 0.029(11) 0.015(10) 0.039(12) 0.020(14)
C74A 0.049(7) 0.079(9) 0.079(9) 0.024(7) 0.030(6) 0.014(6)
C74B 0.13(2) 0.13(3) 0.11(2) 0.008(16) 0.079(18) 0.001(17)
C75A 0.084(10) 0.17(2) 0.113(11) 0.022(10) 0.076(10) -0.003(11)
C75B 0.042(11) 0.076(15) 0.069(12) -0.015(10) 0.042(10) -0.021(10)

loop_
_atom_type_symbol
_atom_type_description
_atom_type_scat_dispersion_real
_atom_type_scat_dispersion_imag
_atom_type_scat_source
C C 0.0033 0.0016 'International Tables Vol C Tables 4.2.6.8 and 6.1.1.4'
H H 0.0000 0.0000 'International Tables Vol C Tables 4.2.6.8 and 6.1.1.4'
Cs Cs -0.3680 2.1192 'International Tables Vol C Tables 4.2.6.8 and 6.1.1.4'
O O 0.0106 0.0060 'International Tables Vol C Tables 4.2.6.8 and 6.1.1.4'
P P 0.1023 0.0942 'International Tables Vol C Tables 4.2.6.8 and 6.1.1.4'

loop_
_geom_angle_atom_site_label_1
_geom_angle_atom_site_label_2
_geom_angle_atom_site_label_3
_geom_angle
_geom_angle_site_symmetry_1
_geom_angle_site_symmetry_3
_geom_angle_publ_flag
O1 Cs1 O4 85.96(9) . . ?
O1 Cs1 C10A 46.44(18) . . ?
O1 Cs1 C11A 59.7(2) . . ?
O1 Cs1 C11B 59.1(3) . . ?
O1 Cs1 C19 170.79(10) . . ?
O1 Cs1 C20 160.97(10) . . ?
O1 Cs1 C21 140.17(9) . . ?
O1 Cs1 C22 129.04(9) . . ?
O1 Cs1 C23 132.71(9) . . ?
O1 Cs1 C24 148.20(10) . . ?
O3 Cs1 O1 88.62(9) . . ?
O3 Cs1 O4 71.39(10) . . ?
O3 Cs1 C10A 121.6(3) . . ?
O3 Cs1 C11A 111.0(3) . . ?
O3 Cs1 C11B 114.9(3) . . ?
O3 Cs1 C19 95.87(9) . . ?
O3 Cs1 C20 105.83(10) . . ?
O3 Cs1 C21 127.95(10) . . ?
O3 Cs1 C22 142.03(9) . . ?
O3 Cs1 C23 128.66(10) . . ?
O3 Cs1 C24 106.89(10) . . ?
O4 Cs1 C10A 125.4(2) . . ?
O4 Cs1 C11A 145.1(2) . . ?
O4 Cs1 C11B 143.3(3) . . ?
O4 Cs1 C19 103.09(10) . . ?
O4 Cs1 C20 87.03(10) . . ?
O4 Cs1 C21 91.32(11) . . ?
O4 Cs1 C22 110.95(11) . . ?
O4 Cs1 C23 129.09(10) . . ?
O4 Cs1 C24 124.99(10) . . ?
C10A Cs1 C22 88.9(2) . . ?
C10A Cs1 C23 86.54(19) . . ?
C11A Cs1 C10A 22.5(2) . . ?
C11A Cs1 C19 111.1(2) . . ?
C11A Cs1 C20 123.2(2) . . ?
C11A Cs1 C21 110.4(3) . . ?
C11A Cs1 C22 88.6(3) . . ?
C11A Cs1 C23 78.2(2) . . ?
C11A Cs1 C24 88.6(2) . . ?
C19 Cs1 C10A 124.79(18) . . ?
C19 Cs1 C11B 111.7(3) . . ?
C19 Cs1 C22 46.18(10) . . ?
C19 Cs1 C23 39.22(10) . . ?
C19 Cs1 C24 22.59(10) . . ?
C20 Cs1 C10A 128.1(2) . . ?
C20 Cs1 C11B 122.1(3) . . ?
C20 Cs1 C19 22.54(10) . . ?
C20 Cs1 C22 39.29(10) . . ?
C20 Cs1 C23 44.99(11) . . ?
C20 Cs1 C24 39.07(11) . . ?
C21 Cs1 C10A 108.6(2) . . ?
C21 Cs1 C11B 107.9(3) . . ?
C21 Cs1 C19 39.44(10) . . ?
C21 Cs1 C20 22.49(10) . . ?
C21 Cs1 C22 21.81(11) . . ?
C21 Cs1 C23 38.01(11) . . ?
C21 Cs1 C24 44.90(11) . . ?
C22 Cs1 C11B 86.3(3) . . ?
C22 Cs1 C23 21.98(11) . . ?
C23 Cs1 C11B 77.3(3) . . ?
C24 Cs1 C10A 102.80(18) . . ?
C24 Cs1 C11B 89.1(3) . . ?
C24 Cs1 C22 39.05(10) . . ?
C24 Cs1 C23 22.00(10) . . ?
Cs1 Cs2 Cs3 101.349(18) . . ?
P1 Cs2 Cs1 150.89(2) 4 . ?
P1 Cs2 Cs3 49.67(2) 4 . ?
P2 Cs2 Cs1 66.25(2) . . ?
P2 Cs2 Cs3 50.37(2) . . ?
P2 Cs2 P1 88.53(3) . 4 ?
P3 Cs2 Cs1 71.39(3) . . ?
P3 Cs2 Cs3 58.22(2) . . ?
P3 Cs2 P1 91.04(3) . 4 ?
P3 Cs2 P2 80.50(3) . . ?
P3 Cs2 C1 115.41(8) . 4 ?
P3 Cs2 C2 136.15(8) . 4 ?
P3 Cs2 C3 153.09(8) . 4 ?
P3 Cs2 C6 111.84(8) . 4 ?
O2 Cs2 Cs1 86.66(6) . . ?
O2 Cs2 Cs3 45.34(6) . . ?
O2 Cs2 P1 70.69(6) . 4 ?
O2 Cs2 P2 21.25(6) . . ?
O2 Cs2 P3 92.48(6) . . ?
O2 Cs2 O3 95.98(9) . . ?
O2 Cs2 C1 83.76(10) . 4 ?
O2 Cs2 C2 75.01(10) . 4 ?
O2 Cs2 C3 88.93(10) . 4 ?
O2 Cs2 C6 106.41(10) . 4 ?
O3 Cs2 Cs1 45.47(6) . . ?
O3 Cs2 Cs3 76.95(6) . . ?
O3 Cs2 P1 117.28(6) . 4 ?
O3 Cs2 P2 77.37(6) . . ?
O3 Cs2 P3 26.77(6) . . ?
O3 Cs2 C1 142.14(10) . 4 ?
O3 Cs2 C2 161.87(9) . 4 ?
O3 Cs2 C3 175.08(10) . 4 ?
O3 Cs2 C6 134.76(10) . 4 ?
O4 Cs2 Cs1 47.60(8) . . ?
O4 Cs2 Cs3 145.52(7) . . ?
O4 Cs2 P1 160.08(8) . 4 ?
O4 Cs2 P2 111.38(8) . . ?
O4 Cs2 P3 92.80(8) . . ?
O4 Cs2 O2 128.59(9) . . ?
O4 Cs2 O3 69.87(9) . . ?
O4 Cs2 C1 137.28(11) . 4 ?
O4 Cs2 C2 128.05(11) . 4 ?
O4 Cs2 C3 107.19(10) . 4 ?
O4 Cs2 C6 118.57(11) . 4 ?
C1 Cs2 Cs1 168.44(8) 4 . ?
C1 Cs2 Cs3 76.32(8) 4 . ?
C1 Cs2 P1 27.66(8) 4 4 ?
C1 Cs2 P2 104.74(8) 4 . ?
C1 Cs2 C2 23.36(11) 4 4 ?
C1 Cs2 C3 38.08(11) 4 4 ?
C1 Cs2 C6 22.71(10) 4 4 ?
C2 Cs2 Cs1 146.30(8) 4 . ?
C2 Cs2 Cs3 85.73(8) 4 . ?
C2 Cs2 P1 45.12(8) 4 4 ?
C2 Cs2 P2 95.76(8) 4 . ?
C2 Cs2 C3 20.87(10) 4 4 ?
C2 Cs2 C6 39.18(11) 4 4 ?
C3 Cs2 Cs1 135.50(8) 4 . ?
C3 Cs2 Cs3 106.53(8) 4 . ?
C3 Cs2 P1 64.14(8) 4 4 ?
C3 Cs2 P2 107.51(8) 4 . ?
C6 Cs2 Cs1 166.11(8) 4 . ?
C6 Cs2 Cs3 91.42(8) 4 . ?
C6 Cs2 P1 42.49(8) 4 4 ?
C6 Cs2 P2 127.21(8) 4 . ?
C6 Cs2 C3 42.69(11) 4 4 ?
Cs2 Cs3 Cs1 106.212(16) . 4 ?
Cs4 Cs3 Cs1 47.253(10) 4 4 ?
Cs4 Cs3 Cs2 92.987(15) 4 . ?
P1 Cs3 Cs1 49.11(2) 4 4 ?
P1 Cs3 Cs2 62.20(2) 4 . ?
P1 Cs3 Cs4 72.70(2) 4 4 ?
P1 Cs3 P2 106.71(3) 4 . ?
P1 Cs3 P3 94.71(3) 4 . ?
P1 Cs3 P4 94.75(3) 4 4 ?
P1 Cs3 C37 120.77(8) 4 . ?
P1 Cs3 C38 117.51(9) 4 . ?
P1 Cs3 C70 74.10(11) 4 4 ?
P2 Cs3 Cs1 113.88(2) . 4 ?
P2 Cs3 Cs2 61.30(2) . . ?
P2 Cs3 Cs4 67.78(2) . 4 ?
P2 Cs3 P3 82.63(3) . . ?
P2 Cs3 P4 110.34(3) . 4 ?
P2 Cs3 C70 159.29(9) . 4 ?
P3 Cs3 Cs1 142.47(2) . 4 ?
P3 Cs3 Cs2 50.57(2) . . ?
P3 Cs3 Cs4 141.89(2) . 4 ?
P3 Cs3 P4 160.90(3) . 4 ?
P4 Cs3 Cs1 45.92(3) 4 4 ?
P4 Cs3 Cs2 147.84(2) 4 . ?
P4 Cs3 Cs4 57.10(2) 4 4 ?
O1 Cs3 Cs1 29.19(6) 4 4 ?
O1 Cs3 Cs2 77.05(6) 4 . ?
O1 Cs3 Cs4 47.33(5) 4 4 ?
O1 Cs3 P1 26.67(6) 4 4 ?
O1 Cs3 P2 98.59(6) 4 . ?
O1 Cs3 P3 119.45(6) 4 . ?
O1 Cs3 P4 73.66(6) 4 4 ?
O1 Cs3 C37 147.19(10) 4 . ?
O1 Cs3 C38 141.80(11) 4 . ?
O1 Cs3 C70 72.66(13) 4 4 ?
O2 Cs3 Cs1 94.29(6) . 4 ?
O2 Cs3 Cs2 47.50(6) . . ?
O2 Cs3 Cs4 55.18(6) . 4 ?
O2 Cs3 P1 80.45(7) . 4 ?
O2 Cs3 P2 26.44(7) . . ?
O2 Cs3 P3 87.72(7) . . ?
O2 Cs3 P4 110.20(7) . 4 ?
O2 Cs3 O1 73.59(8) . 4 ?
O2 Cs3 C37 104.50(10) . . ?
O2 Cs3 C38 128.02(10) . . ?
O2 Cs3 C70 144.67(13) . 4 ?
C37 Cs3 Cs1 157.10(8) . 4 ?
C37 Cs3 Cs2 78.34(8) . . ?
C37 Cs3 Cs4 155.60(8) . 4 ?
C37 Cs3 P2 88.20(8) . . ?
C37 Cs3 P3 29.36(8) . . ?
C37 Cs3 P4 133.77(8) . 4 ?
C37 Cs3 C70 109.45(13) . 4 ?
C38 Cs3 Cs1 135.42(9) . 4 ?
C38 Cs3 Cs2 95.61(8) . . ?
C38 Cs3 Cs4 169.00(9) . 4 ?
C38 Cs3 P2 110.68(9) . . ?
C38 Cs3 P3 45.32(8) . . ?
C38 Cs3 P4 115.65(8) . 4 ?
C38 Cs3 C37 23.59(11) . . ?
C38 Cs3 C70 85.99(13) . 4 ?
C70 Cs3 Cs1 50.45(11) 4 4 ?
C70 Cs3 Cs2 131.40(10) 4 . ?
C70 Cs3 Cs4 93.46(10) 4 4 ?
C70 Cs3 P3 118.07(9) 4 . ?
C70 Cs3 P4 49.55(9) 4 4 ?
P3 Cs4 Cs1 69.14(2) . . ?
P4 Cs4 Cs1 59.94(3) . . ?
P4 Cs4 P3 104.62(3) . . ?
P4 Cs4 C32 108.30(11) . 4_545 ?
O1 Cs4 Cs1 48.88(6) . . ?
O1 Cs4 P3 107.61(7) . . ?
O1 Cs4 P4 76.28(7) . . ?
O1 Cs4 O2 70.72(8) . 4_545 ?
O1 Cs4 O3 88.57(9) . . ?
O1 Cs4 O4 84.70(9) . . ?
O1 Cs4 C28 112.85(10) . 4_545 ?
O1 Cs4 C32 149.47(10) . 4_545 ?
O1 Cs4 C33 128.78(10) . 4_545 ?
O1 Cs4 C36 118.20(11) . 4_545 ?
O1 Cs4 C46 123.22(11) . . ?
O2 Cs4 Cs1 119.03(5) 4_545 . ?
O2 Cs4 P3 151.15(6) 4_545 . ?
O2 Cs4 P4 102.85(6) 4_545 . ?
O2 Cs4 C28 45.83(9) 4_545 4_545 ?
O2 Cs4 C32 78.91(9) 4_545 4_545 ?
O2 Cs4 C33 58.06(10) 4_545 4_545 ?
O2 Cs4 C36 54.08(9) 4_545 4_545 ?
O2 Cs4 C46 127.83(9) 4_545 . ?
O3 Cs4 Cs1 48.68(6) . . ?
O3 Cs4 P3 20.66(6) . . ?
O3 Cs4 P4 92.69(7) . . ?
O3 Cs4 O2 149.89(9) . 4_545 ?
O3 Cs4 O4 70.26(9) . . ?
O3 Cs4 C28 158.27(10) . 4_545 ?
O3 Cs4 C32 120.65(10) . 4_545 ?
O3 Cs4 C33 137.19(10) . 4_545 ?
O3 Cs4 C36 126.11(10) . 4_545 ?
O3 Cs4 C46 47.52(9) . . ?
O4 Cs4 Cs1 49.97(7) . . ?
O4 Cs4 P3 80.67(7) . . ?
O4 Cs4 P4 24.00(7) . . ?
O4 Cs4 O2 126.72(9) . 4_545 ?
O4 Cs4 C28 113.66(11) . 4_545 ?
O4 Cs4 C32 111.99(12) . 4_545 ?
O4 Cs4 C33 125.66(12) . 4_545 ?
O4 Cs4 C36 149.48(11) . 4_545 ?
O4 Cs4 C46 105.31(10) . . ?
C28 Cs4 Cs1 150.61(8) 4_545 . ?
C28 Cs4 P3 137.90(8) 4_545 . ?
C28 Cs4 P4 95.88(8) 4_545 . ?
C28 Cs4 C32 37.62(11) 4_545 4_545 ?
C28 Cs4 C36 40.96(11) 4_545 4_545 ?
C28 Cs4 C46 113.09(11) 4_545 . ?
C32 Cs4 Cs1 159.34(9) 4_545 . ?
C32 Cs4 P3 100.46(8) 4_545 . ?
C33 Cs4 Cs1 173.18(9) 4_545 . ?
C33 Cs4 P3 116.57(8) 4_545 . ?
C33 Cs4 P4 113.87(10) 4_545 . ?
C33 Cs4 C28 22.77(11) 4_545 4_545 ?
C33 Cs4 C32 21.15(11) 4_545 4_545 ?
C33 Cs4 C36 24.13(12) 4_545 4_545 ?
C33 Cs4 C46 90.46(11) 4_545 . ?
C36 Cs4 Cs1 160.55(9) 4_545 . ?
C36 Cs4 P3 108.20(8) 4_545 . ?
C36 Cs4 P4 136.65(9) 4_545 . ?
C36 Cs4 C32 38.53(13) 4_545 4_545 ?
C36 Cs4 C46 79.84(10) 4_545 . ?
C46 Cs4 Cs1 95.84(8) . . ?
C46 Cs4 P3 28.36(7) . . ?
C46 Cs4 P4 128.78(8) . . ?
C46 Cs4 C32 78.37(12) . 4_545 ?
Cs2 P1 Cs1 144.66(4) 4_545 . ?
Cs3 P1 Cs1 90.72(3) 4_545 . ?
Cs3 P1 Cs2 68.13(2) 4_545 4_545 ?
O1 P1 Cs1 38.99(12) . . ?
O1 P1 Cs2 105.67(13) . 4_545 ?
O1 P1 Cs3 67.13(13) . 4_545 ?
O1 P1 C1 110.9(2) . . ?
O1 P1 C10A 102.0(9) . . ?
O1 P1 C10B 108.8(10) . . ?
C1 P1 Cs1 123.21(14) . . ?
C1 P1 Cs2 59.02(14) . 4_545 ?
C1 P1 Cs3 124.41(15) . 4_545 ?
C1 P1 C10A 98.1(8) . . ?
C10A P1 Cs1 64.1(9) . . ?
C10A P1 Cs2 149.0(9) . 4_545 ?
C10A P1 Cs3 137.4(8) . 4_545 ?
C10B P1 Cs1 70.4(10) . . ?
C10B P1 C1 98.5(9) . . ?
Cs2 P2 Cs4 93.74(3) . 4 ?
Cs3 P2 Cs2 68.33(2) . . ?
Cs3 P2 Cs4 62.306(19) . 4 ?
O2 P2 Cs2 46.28(13) . . ?
O2 P2 Cs3 58.93(12) . . ?
O2 P2 Cs4 48.14(13) . 4 ?
O2 P2 C19 111.1(2) . . ?
O2 P2 C28 104.9(2) . . ?
C19 P2 Cs2 90.63(14) . . ?
C19 P2 Cs3 158.07(14) . . ?
C19 P2 Cs4 128.01(14) . 4 ?
C19 P2 C28 99.8(2) . . ?
C28 P2 Cs2 150.97(16) . . ?
C28 P2 Cs3 101.75(15) . . ?
C28 P2 Cs4 58.58(15) . 4 ?
Cs2 P3 Cs3 71.22(2) . . ?
Cs2 P3 Cs4 80.60(3) . . ?
Cs3 P3 Cs4 150.92(4) . . ?
O3 P3 Cs2 69.30(13) . . ?
O3 P3 Cs3 116.85(13) . . ?
O3 P3 Cs4 42.95(13) . . ?
O3 P3 C37 112.6(2) . . ?
O3 P3 C46 106.56(19) . . ?
C37 P3 Cs2 132.31(14) . . ?
C37 P3 Cs3 66.13(13) . . ?
C37 P3 Cs4 135.24(15) . . ?
C37 P3 C46 97.7(2) . . ?
C46 P3 Cs2 128.44(17) . . ?
C46 P3 Cs3 136.59(15) . . ?
C46 P3 Cs4 68.05(14) . . ?
Cs3 P4 Cs1 89.21(3) 4_545 . ?
Cs4 P4 Cs1 62.77(2) . . ?
Cs4 P4 Cs3 64.88(2) . 4_545 ?
O4 P4 Cs1 49.98(15) . . ?
O4 P4 Cs3 118.80(15) . 4_545 ?
O4 P4 Cs4 56.60(14) . . ?
O4 P4 C55 110.9(2) . . ?
O4 P4 C64 105.0(2) . . ?
C55 P4 Cs1 160.90(16) . . ?
C55 P4 Cs3 103.71(15) . 4_545 ?
C55 P4 Cs4 109.81(16) . . ?
C55 P4 C64 100.1(2) . . ?
C64 P4 Cs1 86.12(16) . . ?
C64 P4 Cs3 116.69(16) . 4_545 ?
C64 P4 Cs4 148.87(17) . . ?
Cs1 O1 Cs3 119.63(10) . 4_545 ?
Cs4 O1 Cs1 82.33(8) . . ?
Cs4 O1 Cs3 81.25(8) . 4_545 ?
P1 O1 Cs1 122.02(17) . . ?
P1 O1 Cs3 86.20(14) . 4_545 ?
P1 O1 Cs4 155.64(18) . . ?
Cs2 O2 Cs4 134.19(11) . 4 ?
Cs3 O2 Cs2 87.16(8) . . ?
Cs3 O2 Cs4 78.20(7) . 4 ?
P2 O2 Cs2 112.46(16) . . ?
P2 O2 Cs3 94.63(14) . . ?
P2 O2 Cs4 111.82(16) . 4 ?
Cs1 O3 Cs2 84.33(8) . . ?
Cs1 O3 Cs4 82.49(8) . . ?
Cs4 O3 Cs2 100.39(10) . . ?
P3 O3 Cs1 159.32(18) . . ?
P3 O3 Cs2 83.93(15) . . ?
P3 O3 Cs4 116.39(17) . . ?
Cs1 O4 Cs4 78.37(9) . . ?
Cs2 O4 Cs1 87.34(10) . . ?
Cs2 O4 Cs4 102.70(11) . . ?
P4 O4 Cs1 107.56(18) . . ?
P4 O4 Cs2 155.5(2) . . ?
P4 O4 Cs4 99.40(17) . . ?
P1 C1 Cs2 93.32(17) . 4_545 ?
C2 C1 Cs2 81.1(3) . 4_545 ?
C2 C1 P1 125.8(4) . . ?
C2 C1 C6 117.3(4) . . ?
C6 C1 Cs2 88.4(3) . 4_545 ?
C6 C1 P1 116.4(3) . . ?
C1 C2 Cs2 75.5(3) . 4_545 ?
C1 C2 C7 123.1(4) . . ?
C3 C2 Cs2 94.4(3) . 4_545 ?
C3 C2 C1 120.1(5) . . ?
C3 C2 C7 116.8(4) . . ?
C7 C2 Cs2 99.5(3) . 4_545 ?
Cs2 C3 H3 113.2 4_545 . ?
C2 C3 Cs2 64.8(3) . 4_545 ?
C2 C3 H3 118.6 . . ?
C2 C3 C4 122.8(5) . . ?
C4 C3 Cs2 92.8(3) . 4_545 ?
C4 C3 H3 118.6 . . ?
C3 C4 C8 121.8(5) . . ?
C5 C4 C3 117.1(5) . . ?
C5 C4 C8 121.1(5) . . ?
C4 C5 H5 118.7 . . ?
C4 C5 C6 122.6(5) . . ?
C6 C5 H5 118.7 . . ?
C1 C6 Cs2 68.9(3) . 4_545 ?
C1 C6 C9 122.8(4) . . ?
C5 C6 Cs2 95.3(3) . 4_545 ?
C5 C6 C1 120.0(5) . . ?
C5 C6 C9 117.2(5) . . ?
C9 C6 Cs2 106.5(3) . 4_545 ?
C2 C7 H7A 109.5 . . ?
C2 C7 H7B 109.5 . . ?
C2 C7 H7C 109.5 . . ?
H7A C7 H7B 109.5 . . ?
H7A C7 H7C 109.5 . . ?
H7B C7 H7C 109.5 . . ?
C4 C8 H8A 109.5 . . ?
C4 C8 H8B 109.5 . . ?
C4 C8 H8C 109.5 . . ?
H8A C8 H8B 109.5 . . ?
H8A C8 H8C 109.5 . . ?
H8B C8 H8C 109.5 . . ?
C6 C9 H9A 109.5 . . ?
C6 C9 H9B 109.5 . . ?
C6 C9 H9C 109.5 . . ?
H9A C9 H9B 109.5 . . ?
H9A C9 H9C 109.5 . . ?
H9B C9 H9C 109.5 . . ?
P1 C10A Cs1 88.0(8) . . ?
C11A C10A Cs1 74.8(14) . . ?
C11A C10A P1 123.2(8) . . ?
C11A C10A C15A 116.3(9) . . ?
C15A C10A Cs1 110.8(17) . . ?
C15A C10A P1 120.4(9) . . ?
P1 C10B Cs1 82.7(10) . . ?
C11B C10B Cs1 71.8(17) . . ?
C11B C10B P1 121.1(10) . . ?
C11B C10B C15B 121.0(10) . . ?
C15B C10B Cs1 111(2) . . ?
C15B C10B P1 117.6(11) . . ?
C10A C11A Cs1 82.7(15) . . ?
C10A C11A C16A 122.2(10) . . ?
C12A C11A Cs1 106.1(17) . . ?
C12A C11A C10A 122.4(10) . . ?
C12A C11A C16A 115.4(10) . . ?
C16A C11A Cs1 82.8(15) . . ?
C10B C11B Cs1 86.9(18) . . ?
C10B C11B C16B 123.5(11) . . ?
C12B C11B Cs1 104(2) . . ?
C12B C11B C10B 120.9(11) . . ?
C12B C11B C16B 115.5(11) . . ?
C16B C11B Cs1 77.4(17) . . ?
C11A C12A H12A 120.3 . . ?
C11A C12A C13A 119.4(11) . . ?
C13A C12A H12A 120.3 . . ?
C11B C12B H12B 121.3 . . ?
C11B C12B C13B 117.4(12) . . ?
C13B C12B H12B 121.3 . . ?
C12A C13A C17A 117.3(12) . . ?
C14A C13A C12A 118.7(9) . . ?
C14A C13A C17A 124.0(11) . . ?
C12B C13B C17B 115.2(13) . . ?
C14B C13B C12B 120.4(10) . . ?
C14B C13B C17B 124.4(12) . . ?
C13A C14A H14A 119.1 . . ?
C13A C14A C15A 121.9(10) . . ?
C15A C14A H14A 119.1 . . ?
C13B C14B H14B 118.2 . . ?
C13B C14B C15B 123.5(12) . . ?
C15B C14B H14B 118.2 . . ?
C10A C15A C18A 123.5(10) . . ?
C14A C15A C10A 121.2(11) . . ?
C14A C15A C18A 115.3(10) . . ?
C10B C15B C18B 123.0(12) . . ?
C14B C15B C10B 116.5(12) . . ?
C14B C15B C18B 120.3(12) . . ?
Cs1 C16A H16A 48.7 . . ?
Cs1 C16A H16B 93.3 . . ?
Cs1 C16A H16C 153.9 . . ?
C11A C16A Cs1 72.8(14) . . ?
C11A C16A H16A 109.5 . . ?
C11A C16A H16B 109.5 . . ?
C11A C16A H16C 109.5 . . ?
H16A C16A H16B 109.5 . . ?
H16A C16A H16C 109.5 . . ?
H16B C16A H16C 109.5 . . ?
C11B C16B H16D 109.5 . . ?
C11B C16B H16E 109.5 . . ?
C11B C16B H16F 109.5 . . ?
H16D C16B H16E 109.5 . . ?
H16D C16B H16F 109.5 . . ?
H16E C16B H16F 109.5 . . ?
C13A C17A H17A 109.5 . . ?
C13A C17A H17B 109.5 . . ?
C13A C17A H17C 109.5 . . ?
H17A C17A H17B 109.5 . . ?
H17A C17A H17C 109.5 . . ?
H17B C17A H17C 109.5 . . ?
C13B C17B H17D 109.5 . . ?
C13B C17B H17E 109.5 . . ?
C13B C17B H17F 109.5 . . ?
H17D C17B H17E 109.5 . . ?
H17D C17B H17F 109.5 . . ?
H17E C17B H17F 109.5 . . ?
C15A C18A H18A 109.5 . . ?
C15A C18A H18B 109.5 . . ?
C15A C18A H18C 109.5 . . ?
H18A C18A H18B 109.5 . . ?
H18A C18A H18C 109.5 . . ?
H18B C18A H18C 109.5 . . ?
C15B C18B H18D 109.5 . . ?
C15B C18B H18E 109.5 . . ?
C15B C18B H18F 109.5 . . ?
H18D C18B H18E 109.5 . . ?
H18D C18B H18F 109.5 . . ?
H18E C18B H18F 109.5 . . ?
P2 C19 Cs1 103.92(16) . . ?
C20 C19 Cs1 78.1(2) . . ?
C20 C19 P2 126.6(4) . . ?
C20 C19 C24 117.3(4) . . ?
C24 C19 Cs1 79.0(2) . . ?
C24 C19 P2 115.3(3) . . ?
C19 C20 Cs1 79.4(2) . . ?
C19 C20 C25 124.3(4) . . ?
C21 C20 Cs1 78.4(3) . . ?
C21 C20 C19 119.7(4) . . ?
C21 C20 C25 116.1(4) . . ?
C25 C20 Cs1 113.8(3) . . ?
Cs1 C21 H21 110.9 . . ?
C20 C21 Cs1 79.1(3) . . ?
C20 C21 H21 118.5 . . ?
C22 C21 Cs1 81.3(3) . . ?
C22 C21 C20 123.0(5) . . ?
C22 C21 H21 118.5 . . ?
C21 C22 Cs1 76.9(3) . . ?
C21 C22 C23 117.4(4) . . ?
C21 C22 C26 121.4(5) . . ?
C23 C22 Cs1 79.2(3) . . ?
C23 C22 C26 121.2(5) . . ?
C26 C22 Cs1 113.6(3) . . ?
Cs1 C23 H23 114.5 . . ?
C22 C23 Cs1 78.8(3) . . ?
C22 C23 H23 119.0 . . ?
C24 C23 Cs1 78.0(3) . . ?
C24 C23 C22 121.9(5) . . ?
C24 C23 H23 119.0 . . ?
C19 C24 Cs1 78.4(2) . . ?
C19 C24 C27 121.9(4) . . ?
C23 C24 Cs1 80.0(3) . . ?
C23 C24 C19 120.7(4) . . ?
C23 C24 C27 117.4(4) . . ?
C27 C24 Cs1 114.4(3) . . ?
C20 C25 H25A 109.5 . . ?
C20 C25 H25B 109.5 . . ?
C20 C25 H25C 109.5 . . ?
H25A C25 H25B 109.5 . . ?
H25A C25 H25C 109.5 . . ?
H25B C25 H25C 109.5 . . ?
C22 C26 H26A 109.5 . . ?
C22 C26 H26B 109.5 . . ?
C22 C26 H26C 109.5 . . ?
H26A C26 H26B 109.5 . . ?
H26A C26 H26C 109.5 . . ?
H26B C26 H26C 109.5 . . ?
C24 C27 H27A 109.5 . . ?
C24 C27 H27B 109.5 . . ?
C24 C27 H27C 109.5 . . ?
H27A C27 H27B 109.5 . . ?
H27A C27 H27C 109.5 . . ?
H27B C27 H27C 109.5 . . ?
P2 C28 Cs4 95.05(18) . 4 ?
C29 C28 Cs4 99.8(3) . 4 ?
C29 C28 P2 118.7(4) . . ?
C33 C28 Cs4 71.6(3) . 4 ?
C33 C28 P2 122.5(4) . . ?
C33 C28 C29 118.7(5) . . ?
C28 C29 C30 119.0(5) . . ?
C28 C29 C34 123.9(5) . . ?
C30 C29 C34 117.1(5) . . ?
C29 C30 H30 118.8 . . ?
C31 C30 C29 122.3(6) . . ?
C31 C30 H30 118.8 . . ?
C30 C31 C32 117.7(6) . . ?
C30 C31 C35 120.0(7) . . ?
C32 C31 C35 122.3(7) . . ?
Cs4 C32 H32 104.7 4 . ?
C31 C32 Cs4 102.3(4) . 4 ?
C31 C32 H32 118.6 . . ?
C31 C32 C33 122.9(6) . . ?
C33 C32 Cs4 62.8(3) . 4 ?
C33 C32 H32 118.6 . . ?
C28 C33 Cs4 85.7(3) . 4 ?
C28 C33 C36 122.6(4) . . ?
C32 C33 Cs4 96.0(3) . 4 ?
C32 C33 C28 119.3(5) . . ?
C32 C33 C36 118.0(5) . . ?
C36 C33 Cs4 86.9(3) . 4 ?
C29 C34 H34A 109.5 . . ?
C29 C34 H34B 109.5 . . ?
C29 C34 H34C 109.5 . . ?
H34A C34 H34B 109.5 . . ?
H34A C34 H34C 109.5 . . ?
H34B C34 H34C 109.5 . . ?
C31 C35 H35A 109.5 . . ?
C31 C35 H35B 109.5 . . ?
C31 C35 H35C 109.5 . . ?
H35A C35 H35B 109.5 . . ?
H35A C35 H35C 109.5 . . ?
H35B C35 H35C 109.5 . . ?
C33 C36 H36A 109.5 . . ?
C33 C36 H36B 109.5 . . ?
C33 C36 H36C 109.5 . . ?
H36A C36 H36B 109.5 . . ?
H36A C36 H36C 109.5 . . ?
H36B C36 H36C 109.5 . . ?
P3 C37 Cs3 84.51(15) . . ?
C38 C37 Cs3 78.1(3) . . ?
C38 C37 P3 117.0(4) . . ?
C42 C37 Cs3 101.0(3) . . ?
C42 C37 P3 125.4(4) . . ?
C42 C37 C38 117.3(4) . . ?
C37 C38 Cs3 78.3(3) . . ?
C37 C38 C43 121.6(4) . . ?
C39 C38 Cs3 105.8(3) . . ?
C39 C38 C37 120.5(5) . . ?
C39 C38 C43 117.9(5) . . ?
C43 C38 Cs3 86.8(3) . . ?
C38 C39 H39 118.7 . . ?
C40 C39 C38 122.7(5) . . ?
C40 C39 H39 118.7 . . ?
C39 C40 C41 117.2(5) . . ?
C39 C40 C44 121.5(6) . . ?
C41 C40 C44 121.4(6) . . ?
C40 C41 H41 118.9 . . ?
C40 C41 C42 122.2(5) . . ?
C42 C41 H41 118.9 . . ?
C37 C42 C45 122.7(5) . . ?
C41 C42 C37 120.0(5) . . ?
C41 C42 C45 117.3(5) . . ?
C38 C43 H43A 109.5 . . ?
C38 C43 H43B 109.5 . . ?
C38 C43 H43C 109.5 . . ?
H43A C43 H43B 109.5 . . ?
H43A C43 H43C 109.5 . . ?
H43B C43 H43C 109.5 . . ?
C40 C44 H44A 109.5 . . ?
C40 C44 H44B 109.5 . . ?
C40 C44 H44C 109.5 . . ?
H44A C44 H44B 109.5 . . ?
H44A C44 H44C 109.5 . . ?
H44B C44 H44C 109.5 . . ?
Cs1 C45 H45A 50.9 . . ?
Cs1 C45 H45B 60.5 . . ?
Cs1 C45 H45C 112.7 . . ?
C42 C45 Cs1 137.5(3) . . ?
C42 C45 H45A 109.5 . . ?
C42 C45 H45B 109.5 . . ?
C42 C45 H45C 109.5 . . ?
H45A C45 H45B 109.5 . . ?
H45A C45 H45C 109.5 . . ?
H45B C45 H45C 109.5 . . ?
P3 C46 Cs4 83.59(15) . . ?
C47 C46 Cs4 91.6(3) . . ?
C47 C46 P3 123.3(4) . . ?
C51 C46 Cs4 97.8(3) . . ?
C51 C46 P3 118.3(4) . . ?
C51 C46 C47 118.3(5) . . ?
C46 C47 C52 122.5(4) . . ?
C48 C47 C46 119.7(5) . . ?
C48 C47 C52 117.8(5) . . ?
C47 C48 H48 119.1 . . ?
C49 C48 C47 121.9(6) . . ?
C49 C48 H48 119.1 . . ?
C48 C49 C50 118.7(5) . . ?
C48 C49 C53 121.2(7) . . ?
C50 C49 C53 120.1(7) . . ?
C49 C50 H50 119.0 . . ?
C49 C50 C51 121.9(6) . . ?
C51 C50 H50 119.0 . . ?
C46 C51 C50 119.3(6) . . ?
C46 C51 C54 122.4(5) . . ?
C50 C51 C54 118.3(5) . . ?
C47 C52 H52A 109.5 . . ?
C47 C52 H52B 109.5 . . ?
C47 C52 H52C 109.5 . . ?
H52A C52 H52B 109.5 . . ?
H52A C52 H52C 109.5 . . ?
H52B C52 H52C 109.5 . . ?
C49 C53 H53A 109.5 . . ?
C49 C53 H53B 109.5 . . ?
C49 C53 H53C 109.5 . . ?
H53A C53 H53B 109.5 . . ?
H53A C53 H53C 109.5 . . ?
H53B C53 H53C 109.5 . . ?
C51 C54 H54A 109.5 . . ?
C51 C54 H54B 109.5 . . ?
C51 C54 H54C 109.5 . . ?
H54A C54 H54B 109.5 . . ?
H54A C54 H54C 109.5 . . ?
H54B C54 H54C 109.5 . . ?
C56 C55 P4 125.6(4) . . ?
C56 C55 C60 117.2(5) . . ?
C60 C55 P4 116.5(4) . . ?
C55 C56 C57 120.2(5) . . ?
C55 C56 C61 123.6(5) . . ?
C57 C56 C61 116.2(5) . . ?
C56 C57 H57 119.1 . . ?
C58 C57 C56 121.9(6) . . ?
C58 C57 H57 119.1 . . ?
C57 C58 C62 120.5(7) . . ?
C59 C58 C57 117.4(6) . . ?
C59 C58 C62 122.1(6) . . ?
C58 C59 H59 118.5 . . ?
C58 C59 C60 122.9(5) . . ?
C60 C59 H59 118.5 . . ?
C55 C60 C63 121.1(5) . . ?
C59 C60 C55 120.4(5) . . ?
C59 C60 C63 118.5(5) . . ?
C56 C61 H61A 109.5 . . ?
C56 C61 H61B 109.5 . . ?
C56 C61 H61C 109.5 . . ?
H61A C61 H61B 109.5 . . ?
H61A C61 H61C 109.5 . . ?
H61B C61 H61C 109.5 . . ?
C58 C62 H62A 109.5 . . ?
C58 C62 H62B 109.5 . . ?
C58 C62 H62C 109.5 . . ?
H62A C62 H62B 109.5 . . ?
H62A C62 H62C 109.5 . . ?
H62B C62 H62C 109.5 . . ?
C60 C63 H63A 109.5 . . ?
C60 C63 H63B 109.5 . . ?
C60 C63 H63C 109.5 . . ?
H63A C63 H63B 109.5 . . ?
H63A C63 H63C 109.5 . . ?
H63B C63 H63C 109.5 . . ?
C65 C64 P4 119.4(4) . . ?
C65 C64 C69 116.9(5) . . ?
C69 C64 P4 123.7(4) . . ?
C64 C65 C66 120.7(5) . . ?
C64 C65 C70 122.7(5) . . ?
C66 C65 C70 116.6(5) . . ?
C65 C66 H66 118.8 . . ?
C67 C66 C65 122.3(5) . . ?
C67 C66 H66 118.8 . . ?
C66 C67 C71 121.9(6) . . ?
C68 C67 C66 117.2(5) . . ?
C68 C67 C71 120.9(6) . . ?
C67 C68 H68 119.2 . . ?
C67 C68 C69 121.7(5) . . ?
C69 C68 H68 119.2 . . ?
C64 C69 C72 121.4(4) . . ?
C68 C69 C64 121.2(5) . . ?
C68 C69 C72 117.4(5) . . ?
C65 C70 H70A 109.5 . . ?
C65 C70 H70B 109.5 . . ?
C65 C70 H70C 109.5 . . ?
H70A C70 H70B 109.5 . . ?
H70A C70 H70C 109.5 . . ?
H70B C70 H70C 109.5 . . ?
C67 C71 H71A 109.5 . . ?
C67 C71 H71B 109.5 . . ?
C67 C71 H71C 109.5 . . ?
H71A C71 H71B 109.5 . . ?
H71A C71 H71C 109.5 . . ?
H71B C71 H71C 109.5 . . ?
C69 C72 H72A 109.5 . . ?
C69 C72 H72B 109.5 . . ?
C69 C72 H72C 109.5 . . ?
H72A C72 H72B 109.5 . . ?
H72A C72 H72C 109.5 . . ?
H72B C72 H72C 109.5 . . ?
H73A C73A H73B 109.5 . . ?
H73A C73A H73C 109.5 . . ?
H73B C73A H73C 109.5 . . ?
C74A C73A H73A 109.5 . . ?
C74A C73A H73B 109.5 . . ?
C74A C73A H73C 109.5 . . ?
H73D C73B H73E 109.5 . . ?
H73D C73B H73F 109.5 . . ?
H73E C73B H73F 109.5 . . ?
C74B C73B H73D 109.5 . . ?
C74B C73B H73E 109.5 . . ?
C74B C73B H73F 109.5 . . ?
C73A C74A H74A 107.8 . . ?
C73A C74A H74B 107.8 . . ?
C73A C74A C75A 118.0(14) . . ?
H74A C74A H74B 107.1 . . ?
C75A C74A H74A 107.8 . . ?
C75A C74A H74B 107.8 . . ?
C73B C74B H74C 107.7 . . ?
C73B C74B H74D 107.7 . . ?
C73B C74B C75B 118(3) . . ?
H74C C74B H74D 107.1 . . ?
C75B C74B H74C 107.7 . . ?
C75B C74B H74D 107.7 . . ?
C74A C75A H75A 107.4 . . ?
C74A C75A H75B 107.4 . . ?
C75A C75A C74A 119.6(11) 2_656 . ?
C75A C75A H75A 107.4 2_656 . ?
C75A C75A H75B 107.4 2_656 . ?
H75A C75A H75B 107.0 . . ?
C74B C75B H75C 105.3 . . ?
C74B C75B H75D 105.3 . . ?
C75B C75B C74B 128(3) 2_656 . ?
C75B C75B H75C 105.3 2_656 . ?
C75B C75B H75D 105.3 2_656 . ?
H75C C75B H75D 106.0 . . ?

loop_
_geom_bond_atom_site_label_1
_geom_bond_atom_site_label_2
_geom_bond_distance
_geom_bond_site_symmetry_2
_geom_bond_publ_flag
Cs1 O1 3.006(3) . ?
Cs1 O3 2.996(3) . ?
Cs1 O4 3.092(4) . ?
Cs1 C10A 3.65(3) . ?
Cs1 C11A 3.55(3) . ?
Cs1 C11B 3.66(4) . ?
Cs1 C19 3.620(4) . ?
Cs1 C20 3.603(4) . ?
Cs1 C21 3.594(4) . ?
Cs1 C22 3.648(4) . ?
Cs1 C23 3.653(5) . ?
Cs1 C24 3.628(4) . ?
Cs2 P1 4.0109(15) 4 ?
Cs2 P2 3.9717(14) . ?
Cs2 P3 3.4329(14) . ?
Cs2 O2 3.106(3) . ?
Cs2 O3 3.229(4) . ?
Cs2 O4 2.964(4) . ?
Cs2 C1 3.444(5) 4 ?
Cs2 C2 3.515(4) 4 ?
Cs2 C3 3.874(5) 4 ?
Cs2 C6 3.690(5) 4 ?
Cs3 P1 3.4568(16) 4 ?
Cs3 P2 3.4874(13) . ?
Cs3 P3 3.7782(14) . ?
Cs3 P4 3.7812(16) 4 ?
Cs3 O1 3.192(3) 4 ?
Cs3 O2 2.997(3) . ?
Cs3 C37 3.471(4) . ?
Cs3 C38 3.469(5) . ?
Cs3 C70 3.754(6) 4 ?
Cs4 P3 3.9482(14) . ?
Cs4 P4 3.7428(15) . ?
Cs4 O1 3.003(3) . ?
Cs4 O2 3.385(3) 4_545 ?
Cs4 O3 3.003(3) . ?
Cs4 O4 3.167(4) . ?
Cs4 C28 3.615(5) 4_545 ?
Cs4 C32 3.845(6) 4_545 ?
Cs4 C33 3.440(5) 4_545 ?
Cs4 C36 3.680(5) 4_545 ?
Cs4 C46 3.685(4) . ?
P1 O1 1.555(3) . ?
P1 C1 1.865(5) . ?
P1 C10A 1.894(10) . ?
P1 C10B 1.851(11) . ?
P2 O2 1.558(3) . ?
P2 C19 1.876(4) . ?
P2 C28 1.882(5) . ?
P3 O3 1.555(3) . ?
P3 C37 1.861(5) . ?
P3 C46 1.887(5) . ?
P4 O4 1.543(4) . ?
P4 C55 1.875(5) . ?
P4 C64 1.884(5) . ?
C1 C2 1.411(7) . ?
C1 C6 1.425(7) . ?
C2 C3 1.385(7) . ?
C2 C7 1.509(7) . ?
C3 H3 0.9500 . ?
C3 C4 1.397(8) . ?
C4 C5 1.369(8) . ?
C4 C8 1.512(7) . ?
C5 H5 0.9500 . ?
C5 C6 1.396(7) . ?
C6 C9 1.510(7) . ?
C7 H7A 0.9800 . ?
C7 H7B 0.9800 . ?
C7 H7C 0.9800 . ?
C8 H8A 0.9800 . ?
C8 H8B 0.9800 . ?
C8 H8C 0.9800 . ?
C9 H9A 0.9800 . ?
C9 H9B 0.9800 . ?
C9 H9C 0.9800 . ?
C10A C11A 1.409(12) . ?
C10A C15A 1.418(11) . ?
C10B C11B 1.400(12) . ?
C10B C15B 1.418(12) . ?
C11A C12A 1.400(11) . ?
C11A C16A 1.537(12) . ?
C11B C12B 1.392(12) . ?
C11B C16B 1.537(13) . ?
C12A H12A 0.9500 . ?
C12A C13A 1.419(13) . ?
C12B H12B 0.9500 . ?
C12B C13B 1.419(14) . ?
C13A C14A 1.373(15) . ?
C13A C17A 1.552(12) . ?
C13B C14B 1.368(16) . ?
C13B C17B 1.534(14) . ?
C14A H14A 0.9500 . ?
C14A C15A 1.392(13) . ?
C14B H14B 0.9500 . ?
C14B C15B 1.372(14) . ?
C15A C18A 1.504(14) . ?
C15B C18B 1.488(15) . ?
C16A H16A 0.9800 . ?
C16A H16B 0.9800 . ?
C16A H16C 0.9800 . ?
C16B H16D 0.9800 . ?
C16B H16E 0.9800 . ?
C16B H16F 0.9800 . ?
C17A H17A 0.9800 . ?
C17A H17B 0.9800 . ?
C17A H17C 0.9800 . ?
C17B H17D 0.9800 . ?
C17B H17E 0.9800 . ?
C17B H17F 0.9800 . ?
C18A H18A 0.9800 . ?
C18A H18B 0.9800 . ?
C18A H18C 0.9800 . ?
C18B H18D 0.9800 . ?
C18B H18E 0.9800 . ?
C18B H18F 0.9800 . ?
C19 C20 1.412(7) . ?
C19 C24 1.420(6) . ?
C20 C21 1.404(6) . ?
C20 C25 1.508(7) . ?
C21 H21 0.9500 . ?
C21 C22 1.371(7) . ?
C22 C23 1.392(7) . ?
C22 C26 1.512(6) . ?
C23 H23 0.9500 . ?
C23 C24 1.389(6) . ?
C24 C27 1.518(7) . ?
C25 H25A 0.9800 . ?
C25 H25B 0.9800 . ?
C25 H25C 0.9800 . ?
C26 H26A 0.9800 . ?
C26 H26B 0.9800 . ?
C26 H26C 0.9800 . ?
C27 H27A 0.9800 . ?
C27 H27B 0.9800 . ?
C27 H27C 0.9800 . ?
C28 C29 1.413(7) . ?
C28 C33 1.403(7) . ?
C29 C30 1.418(8) . ?
C29 C34 1.517(8) . ?
C30 H30 0.9500 . ?
C30 C31 1.365(9) . ?
C31 C32 1.385(9) . ?
C31 C35 1.538(9) . ?
C32 H32 0.9500 . ?
C32 C33 1.395(7) . ?
C33 C36 1.506(8) . ?
C34 H34A 0.9800 . ?
C34 H34B 0.9800 . ?
C34 H34C 0.9800 . ?
C35 H35A 0.9800 . ?
C35 H35B 0.9800 . ?
C35 H35C 0.9800 . ?
C36 H36A 0.9800 . ?
C36 H36B 0.9800 . ?
C36 H36C 0.9800 . ?
C37 C38 1.418(7) . ?
C37 C42 1.413(7) . ?
C38 C39 1.387(7) . ?
C38 C43 1.508(7) . ?
C39 H39 0.9500 . ?
C39 C40 1.384(8) . ?
C40 C41 1.390(8) . ?
C40 C44 1.511(8) . ?
C41 H41 0.9500 . ?
C41 C42 1.407(7) . ?
C42 C45 1.508(7) . ?
C43 H43A 0.9800 . ?
C43 H43B 0.9800 . ?
C43 H43C 0.9800 . ?
C44 H44A 0.9800 . ?
C44 H44B 0.9800 . ?
C44 H44C 0.9800 . ?
C45 H45A 0.9800 . ?
C45 H45B 0.9800 . ?
C45 H45C 0.9800 . ?
C46 C47 1.410(7) . ?
C46 C51 1.396(7) . ?
C47 C48 1.407(7) . ?
C47 C52 1.500(8) . ?
C48 H48 0.9500 . ?
C48 C49 1.352(9) . ?
C49 C50 1.374(10) . ?
C49 C53 1.524(8) . ?
C50 H50 0.9500 . ?
C50 C51 1.410(8) . ?
C51 C54 1.515(9) . ?
C52 H52A 0.9800 . ?
C52 H52B 0.9800 . ?
C52 H52C 0.9800 . ?
C53 H53A 0.9800 . ?
C53 H53B 0.9800 . ?
C53 H53C 0.9800 . ?
C54 H54A 0.9800 . ?
C54 H54B 0.9800 . ?
C54 H54C 0.9800 . ?
C55 C56 1.404(7) . ?
C55 C60 1.421(7) . ?
C56 C57 1.416(8) . ?
C56 C61 1.515(8) . ?
C57 H57 0.9500 . ?
C57 C58 1.382(8) . ?
C58 C59 1.378(9) . ?
C58 C62 1.518(9) . ?
C59 H59 0.9500 . ?
C59 C60 1.383(8) . ?
C60 C63 1.521(8) . ?
C61 H61A 0.9800 . ?
C61 H61B 0.9800 . ?
C61 H61C 0.9800 . ?
C62 H62A 0.9800 . ?
C62 H62B 0.9800 . ?
C62 H62C 0.9800 . ?
C63 H63A 0.9800 . ?
C63 H63B 0.9800 . ?
C63 H63C 0.9800 . ?
C64 C65 1.395(7) . ?
C64 C69 1.410(7) . ?
C65 C66 1.395(7) . ?
C65 C70 1.513(8) . ?
C66 H66 0.9500 . ?
C66 C67 1.383(8) . ?
C67 C68 1.379(8) . ?
C67 C71 1.516(8) . ?
C68 H68 0.9500 . ?
C68 C69 1.394(7) . ?
C69 C72 1.516(7) . ?
C70 H70A 0.9800 . ?
C70 H70B 0.9800 . ?
C70 H70C 0.9800 . ?
C71 H71A 0.9800 . ?
C71 H71B 0.9800 . ?
C71 H71C 0.9800 . ?
C72 H72A 0.9800 . ?
C72 H72B 0.9800 . ?
C72 H72C 0.9800 . ?
C73A H73A 0.9800 . ?
C73A H73B 0.9800 . ?
C73A H73C 0.9800 . ?
C73A C74A 1.481(15) . ?
C73B H73D 0.9800 . ?
C73B H73E 0.9800 . ?
C73B H73F 0.9800 . ?
C73B C74B 1.48(2) . ?
C74A H74A 0.9900 . ?
C74A H74B 0.9900 . ?
C74A C75A 1.535(16) . ?
C74B H74C 0.9900 . ?
C74B H74D 0.9900 . ?
C74B C75B 1.52(2) . ?
C75A C75A 1.42(2) 2_656 ?
C75A H75A 0.9900 . ?
C75A H75B 0.9900 . ?
C75B C75B 1.40(2) 2_656 ?
C75B H75C 0.9900 . ?
C75B H75D 0.9900 . ?

loop_
_geom_torsion_atom_site_label_1
_geom_torsion_atom_site_label_2
_geom_torsion_atom_site_label_3
_geom_torsion_atom_site_label_4
_geom_torsion
_geom_torsion_site_symmetry_1
_geom_torsion_site_symmetry_2
_geom_torsion_site_symmetry_3
_geom_torsion_site_symmetry_4
_geom_torsion_publ_flag
Cs1 P1 O1 Cs3 122.88(18) . . . 4_545 ?
Cs1 P1 O1 Cs4 -178.2(6) . . . . ?
Cs1 P1 C1 Cs2 138.09(8) . . . 4_545 ?
Cs1 P1 C1 C2 56.6(5) . . . . ?
Cs1 P1 C1 C6 -132.1(3) . . . . ?
Cs1 P1 C10A C11A 70(2) . . . . ?
Cs1 P1 C10A C15A -113(2) . . . . ?
Cs1 P1 C10B C11B 64(2) . . . . ?
Cs1 P1 C10B C15B -110(3) . . . . ?
Cs1 P4 O4 Cs2 125.2(6) . . . . ?
Cs1 P4 O4 Cs4 -80.68(14) . . . . ?
Cs1 P4 C55 C56 -15.7(8) . . . . ?
Cs1 P4 C55 C60 174.2(3) . . . . ?
Cs1 P4 C64 C65 71.2(4) . . . . ?
Cs1 P4 C64 C69 -107.7(4) . . . . ?
Cs1 C10A C11A C12A -104(3) . . . . ?
Cs1 C10A C11A C16A 77(2) . . . . ?
Cs1 C10A C15A C14A 81(2) . . . . ?
Cs1 C10A C15A C18A -98(2) . . . . ?
Cs1 C10B C11B C12B -104(3) . . . . ?
Cs1 C10B C11B C16B 73(3) . . . . ?
Cs1 C10B C15B C14B 85(3) . . . . ?
Cs1 C10B C15B C18B -100(3) . . . . ?
Cs1 C11A C12A C13A -91.9(19) . . . . ?
Cs1 C11B C12B C13B -98(2) . . . . ?
Cs1 C19 C20 C21 -70.0(4) . . . . ?
Cs1 C19 C20 C25 111.7(4) . . . . ?
Cs1 C19 C24 C23 70.9(4) . . . . ?
Cs1 C19 C24 C27 -111.7(4) . . . . ?
Cs1 C20 C21 C22 -72.0(4) . . . . ?
Cs1 C21 C22 C23 -70.3(4) . . . . ?
Cs1 C21 C22 C26 109.9(4) . . . . ?
Cs1 C22 C23 C24 -68.1(4) . . . . ?
Cs1 C23 C24 C19 -70.0(4) . . . . ?
Cs1 C23 C24 C27 112.5(4) . . . . ?
Cs2 P1 O1 Cs1 179.69(12) 4_545 . . . ?
Cs2 P1 O1 Cs3 -57.43(8) 4_545 . . 4_545 ?
Cs2 P1 O1 Cs4 1.5(5) 4_545 . . . ?
Cs2 P1 C1 C2 -81.5(4) 4_545 . . . ?
Cs2 P1 C1 C6 89.8(4) 4_545 . . . ?
Cs2 P1 C10A Cs1 -162.5(6) 4_545 . . . ?
Cs2 P1 C10A C11A -92(2) 4_545 . . . ?
Cs2 P1 C10A C15A 84(2) 4_545 . . . ?
Cs2 P1 C10B Cs1 -169.5(6) 4_545 . . . ?
Cs2 P1 C10B C11B -106(2) 4_545 . . . ?
Cs2 P1 C10B C15B 81(3) 4_545 . . . ?
Cs2 P2 O2 Cs3 88.84(13) . . . . ?
Cs2 P2 O2 Cs4 168.0(2) . . . 4 ?
Cs2 P2 C19 Cs1 -48.73(12) . . . . ?
Cs2 P2 C19 C20 36.6(4) . . . . ?
Cs2 P2 C19 C24 -133.0(3) . . . . ?
Cs2 P2 C28 Cs4 19.4(4) . . . 4 ?
Cs2 P2 C28 C29 123.4(4) . . . . ?
Cs2 P2 C28 C33 -52.0(6) . . . . ?
Cs2 P3 O3 Cs1 55.8(5) . . . . ?
Cs2 P3 O3 Cs4 -98.61(16) . . . . ?
Cs2 P3 C37 Cs3 28.5(2) . . . . ?
Cs2 P3 C37 C38 102.1(3) . . . . ?
Cs2 P3 C37 C42 -71.2(4) . . . . ?
Cs2 P3 C46 Cs4 57.00(18) . . . . ?
Cs2 P3 C46 C47 144.7(3) . . . . ?
Cs2 P3 C46 C51 -38.4(5) . . . . ?
Cs2 C1 C2 C3 86.6(4) 4_545 . . . ?
Cs2 C1 C2 C7 -92.1(4) 4_545 . . . ?
Cs2 C1 C6 C5 -83.8(5) 4_545 . . . ?
Cs2 C1 C6 C9 96.5(5) 4_545 . . . ?
Cs2 C2 C3 C4 76.1(5) 4_545 . . . ?
Cs2 C3 C4 C5 59.2(5) 4_545 . . . ?
Cs2 C3 C4 C8 -121.7(5) 4_545 . . . ?
Cs3 P1 O1 Cs1 -122.88(18) 4_545 . . . ?
Cs3 P1 O1 Cs4 58.9(4) 4_545 . . . ?
Cs3 P1 C1 Cs2 20.26(18) 4_545 . . 4_545 ?
Cs3 P1 C1 C2 -61.2(4) 4_545 . . . ?
Cs3 P1 C1 C6 110.1(4) 4_545 . . . ?
Cs3 P1 C10A Cs1 59.6(8) 4_545 . . . ?
Cs3 P1 C10A C11A 129.9(19) 4_545 . . . ?
Cs3 P1 C10A C15A -54(3) 4_545 . . . ?
Cs3 P1 C10B Cs1 69.5(9) 4_545 . . . ?
Cs3 P1 C10B C11B 133(2) 4_545 . . . ?
Cs3 P1 C10B C15B -40(3) 4_545 . . . ?
Cs3 P2 O2 Cs2 -88.84(13) . . . . ?
Cs3 P2 O2 Cs4 79.13(12) . . . 4 ?
Cs3 P2 C19 Cs1 -32.8(5) . . . . ?
Cs3 P2 C19 C20 52.6(6) . . . . ?
Cs3 P2 C19 C24 -117.0(4) . . . . ?
Cs3 P2 C28 Cs4 -46.89(12) . . . 4 ?
Cs3 P2 C28 C29 57.1(4) . . . . ?
Cs3 P2 C28 C33 -118.2(4) . . . . ?
Cs3 P3 O3 Cs1 1.0(6) . . . . ?
Cs3 P3 O3 Cs2 -54.75(11) . . . . ?
Cs3 P3 O3 Cs4 -153.36(9) . . . . ?
Cs3 P3 C37 C38 73.7(3) . . . . ?
Cs3 P3 C37 C42 -99.6(4) . . . . ?
Cs3 P3 C46 Cs4 160.93(14) . . . . ?
Cs3 P3 C46 C47 -111.4(4) . . . . ?
Cs3 P3 C46 C51 65.5(5) . . . . ?
Cs3 P4 O4 Cs1 61.18(18) 4_545 . . . ?
Cs3 P4 O4 Cs2 -173.6(4) 4_545 . . . ?
Cs3 P4 O4 Cs4 -19.51(18) 4_545 . . . ?
Cs3 P4 C55 C56 115.7(4) 4_545 . . . ?
Cs3 P4 C55 C60 -54.4(4) 4_545 . . . ?
Cs3 P4 C64 C65 -16.0(5) 4_545 . . . ?
Cs3 P4 C64 C69 165.1(4) 4_545 . . . ?
Cs3 C37 C38 C39 -101.6(4) . . . . ?
Cs3 C37 C38 C43 78.8(4) . . . . ?
Cs3 C37 C42 C41 87.0(4) . . . . ?
Cs3 C37 C42 C45 -93.2(4) . . . . ?
Cs3 C38 C39 C40 -84.1(5) . . . . ?
Cs4 P2 O2 Cs2 -168.0(2) 4 . . . ?
Cs4 P2 O2 Cs3 -79.13(12) 4 . . . ?
Cs4 P2 C19 Cs1 -143.97(7) 4 . . . ?
Cs4 P2 C19 C20 -58.6(4) 4 . . . ?
Cs4 P2 C19 C24 131.8(3) 4 . . . ?
Cs4 P2 C28 C29 104.0(4) 4 . . . ?
Cs4 P2 C28 C33 -71.3(4) 4 . . . ?
Cs4 P3 O3 Cs1 154.4(7) . . . . ?
Cs4 P3 O3 Cs2 98.61(16) . . . . ?
Cs4 P3 C37 Cs3 155.64(11) . . . . ?
Cs4 P3 C37 C38 -130.7(3) . . . . ?
Cs4 P3 C37 C42 56.0(5) . . . . ?
Cs4 P3 C46 C47 87.7(4) . . . . ?
Cs4 P3 C46 C51 -95.4(4) . . . . ?
Cs4 P4 O4 Cs1 80.68(14) . . . . ?
Cs4 P4 O4 Cs2 -154.1(6) . . . . ?
Cs4 P4 C55 C56 47.8(4) . . . . ?
Cs4 P4 C55 C60 -122.3(3) . . . . ?
Cs4 P4 C64 C65 69.0(5) . . . . ?
Cs4 P4 C64 C69 -109.8(5) . . . . ?
Cs4 C28 C29 C30 -77.2(5) 4 . . . ?
Cs4 C28 C29 C34 103.1(5) 4 . . . ?
Cs4 C28 C33 C32 94.5(4) 4 . . . ?
Cs4 C28 C33 C36 -83.5(4) 4 . . . ?
Cs4 C32 C33 C28 -88.4(4) 4 . . . ?
Cs4 C32 C33 C36 89.7(4) 4 . . . ?
Cs4 C46 C47 C48 -102.2(4) . . . . ?
Cs4 C46 C47 C52 77.2(4) . . . . ?
Cs4 C46 C51 C50 100.2(5) . . . . ?
Cs4 C46 C51 C54 -79.6(5) . . . . ?
P1 C1 C2 Cs2 87.7(3) . . . 4_545 ?
P1 C1 C2 C3 174.3(4) . . . . ?
P1 C1 C2 C7 -4.4(7) . . . . ?
P1 C1 C6 Cs2 -92.9(3) . . . 4_545 ?
P1 C1 C6 C5 -176.7(4) . . . . ?
P1 C1 C6 C9 3.6(7) . . . . ?
P1 C10A C11A Cs1 -77.3(19) . . . . ?
P1 C10A C11A C12A 178(2) . . . . ?
P1 C10A C11A C16A -1(4) . . . . ?
P1 C10A C15A C14A -178.8(19) . . . . ?
P1 C10A C15A C18A 2(3) . . . . ?
P1 C10B C11B Cs1 -69(2) . . . . ?
P1 C10B C11B C12B -174(3) . . . . ?
P1 C10B C11B C16B 4(4) . . . . ?
P1 C10B C15B C14B 177(2) . . . . ?
P1 C10B C15B C18B -7(4) . . . . ?
P2 C19 C20 Cs1 -98.6(3) . . . . ?
P2 C19 C20 C21 -168.6(3) . . . . ?
P2 C19 C20 C25 13.1(7) . . . . ?
P2 C19 C24 Cs1 100.3(2) . . . . ?
P2 C19 C24 C23 171.2(3) . . . . ?
P2 C19 C24 C27 -11.4(5) . . . . ?
P2 C28 C29 C30 -178.5(4) . . . . ?
P2 C28 C29 C34 1.8(7) . . . . ?
P2 C28 C33 Cs4 84.1(3) . . . 4 ?
P2 C28 C33 C32 178.6(4) . . . . ?
P2 C28 C33 C36 0.6(7) . . . . ?
P3 C37 C38 Cs3 -77.5(3) . . . . ?
P3 C37 C38 C39 -179.1(4) . . . . ?
P3 C37 C38 C43 1.4(6) . . . . ?
P3 C37 C42 C41 178.0(4) . . . . ?
P3 C37 C42 C45 -2.1(6) . . . . ?
P3 C46 C47 C48 174.4(4) . . . . ?
P3 C46 C47 C52 -6.2(7) . . . . ?
P3 C46 C51 C50 -172.9(4) . . . . ?
P3 C46 C51 C54 7.3(7) . . . . ?
P4 C55 C56 C57 -173.0(4) . . . . ?
P4 C55 C56 C61 6.1(7) . . . . ?
P4 C55 C60 C59 173.4(4) . . . . ?
P4 C55 C60 C63 -7.4(6) . . . . ?
P4 C64 C65 C66 179.2(4) . . . . ?
P4 C64 C65 C70 -1.9(7) . . . . ?
P4 C64 C69 C68 -179.6(4) . . . . ?
P4 C64 C69 C72 -0.5(7) . . . . ?
O1 P1 C1 Cs2 96.21(17) . . . 4_545 ?
O1 P1 C1 C2 14.8(5) . . . . ?
O1 P1 C1 C6 -174.0(3) . . . . ?
O1 P1 C10A Cs1 -9.6(4) . . . . ?
O1 P1 C10A C11A 61(2) . . . . ?
O1 P1 C10A C15A -123(2) . . . . ?
O1 P1 C10B Cs1 -6.7(5) . . . . ?
O1 P1 C10B C11B 57(3) . . . . ?
O1 P1 C10B C15B -117(2) . . . . ?
O2 P2 C19 Cs1 -91.28(19) . . . . ?
O2 P2 C19 C20 -5.9(4) . . . . ?
O2 P2 C19 C24 -175.6(3) . . . . ?
O2 P2 C28 Cs4 13.75(19) . . . 4 ?
O2 P2 C28 C29 117.8(4) . . . . ?
O2 P2 C28 C33 -57.6(4) . . . . ?
O3 P3 C37 Cs3 110.52(16) . . . . ?
O3 P3 C37 C38 -175.8(3) . . . . ?
O3 P3 C37 C42 10.9(5) . . . . ?
O3 P3 C46 Cs4 -19.42(19) . . . . ?
O3 P3 C46 C47 68.3(4) . . . . ?
O3 P3 C46 C51 -114.9(4) . . . . ?
O4 P4 C55 C56 -13.0(5) . . . . ?
O4 P4 C55 C60 177.0(4) . . . . ?
O4 P4 C64 C65 117.9(4) . . . . ?
O4 P4 C64 C69 -61.0(5) . . . . ?
C1 P1 O1 Cs1 117.4(2) . . . . ?
C1 P1 O1 Cs3 -119.71(17) . . . 4_545 ?
C1 P1 O1 Cs4 -60.8(5) . . . . ?
C1 P1 C10A Cs1 -123.1(3) . . . . ?
C1 P1 C10A C11A -53(2) . . . . ?
C1 P1 C10A C15A 124(2) . . . . ?
C1 P1 C10B Cs1 -122.3(3) . . . . ?
C1 P1 C10B C11B -59(3) . . . . ?
C1 P1 C10B C15B 128(2) . . . . ?
C1 C2 C3 Cs2 -75.8(4) . . . 4_545 ?
C1 C2 C3 C4 0.3(7) . . . . ?
C2 C1 C6 Cs2 79.1(4) . . . 4_545 ?
C2 C1 C6 C5 -4.6(7) . . . . ?
C2 C1 C6 C9 175.7(5) . . . . ?
C2 C3 C4 C5 -2.3(8) . . . . ?
C2 C3 C4 C8 176.7(5) . . . . ?
C3 C4 C5 C6 0.7(8) . . . . ?
C4 C5 C6 Cs2 -65.9(5) . . . 4_545 ?
C4 C5 C6 C1 2.8(8) . . . . ?
C4 C5 C6 C9 -177.5(5) . . . . ?
C6 C1 C2 Cs2 -83.5(4) . . . 4_545 ?
C6 C1 C2 C3 3.1(7) . . . . ?
C6 C1 C2 C7 -175.6(4) . . . . ?
C7 C2 C3 Cs2 103.0(4) . . . 4_545 ?
C7 C2 C3 C4 179.1(5) . . . . ?
C8 C4 C5 C6 -178.3(5) . . . . ?
C10A P1 O1 Cs1 13.8(7) . . . . ?
C10A P1 O1 Cs3 136.6(6) . . . 4_545 ?
C10A P1 O1 Cs4 -164.4(8) . . . . ?
C10A P1 C1 Cs2 -157.6(7) . . . 4_545 ?
C10A P1 C1 C2 121.0(8) . . . . ?
C10A P1 C1 C6 -67.8(8) . . . . ?
C10A C11A C12A C13A 0(4) . . . . ?
C10A C11A C16A Cs1 -77(2) . . . . ?
C10B P1 O1 Cs1 10.1(8) . . . . ?
C10B P1 O1 Cs3 133.0(7) . . . 4_545 ?
C10B P1 O1 Cs4 -168.1(8) . . . . ?
C10B P1 C1 Cs2 -149.8(8) . . . 4_545 ?
C10B P1 C1 C2 128.7(9) . . . . ?
C10B P1 C1 C6 -60.0(9) . . . . ?
C10B C11B C12B C13B -3(4) . . . . ?
C11A C10A C15A C14A -2(4) . . . . ?
C11A C10A C15A C18A 179(2) . . . . ?
C11A C12A C13A C14A -1(3) . . . . ?
C11A C12A C13A C17A 180(2) . . . . ?
C11B C10B C15B C14B 4(4) . . . . ?
C11B C10B C15B C18B 180(3) . . . . ?
C11B C12B C13B C14B 3(4) . . . . ?
C11B C12B C13B C17B -175(3) . . . . ?
C12A C11A C16A Cs1 104(2) . . . . ?
C12A C13A C14A C15A 0(3) . . . . ?
C12B C13B C14B C15B 1(3) . . . . ?
C13A C14A C15A C10A 1(3) . . . . ?
C13A C14A C15A C18A -179.6(17) . . . . ?
C13B C14B C15B C10B -4(4) . . . . ?
C13B C14B C15B C18B -180(2) . . . . ?
C15A C10A C11A Cs1 106(2) . . . . ?
C15A C10A C11A C12A 2(4) . . . . ?
C15A C10A C11A C16A -177(3) . . . . ?
C15B C10B C11B Cs1 104(3) . . . . ?
C15B C10B C11B C12B -1(5) . . . . ?
C15B C10B C11B C16B 177(3) . . . . ?
C16A C11A C12A C13A 179(2) . . . . ?
C16B C11B C12B C13B 180(2) . . . . ?
C17A C13A C14A C15A 180(2) . . . . ?
C17B C13B C14B C15B 178(3) . . . . ?
C19 P2 O2 Cs2 69.3(2) . . . . ?
C19 P2 O2 Cs3 158.17(15) . . . . ?
C19 P2 O2 Cs4 -122.70(17) . . . 4 ?
C19 P2 C28 Cs4 128.84(17) . . . 4 ?
C19 P2 C28 C29 -127.1(4) . . . . ?
C19 P2 C28 C33 57.5(4) . . . . ?
C19 C20 C21 Cs1 70.5(4) . . . . ?
C19 C20 C21 C22 -1.5(7) . . . . ?
C20 C19 C24 Cs1 -70.3(4) . . . . ?
C20 C19 C24 C23 0.6(6) . . . . ?
C20 C19 C24 C27 178.0(4) . . . . ?
C20 C21 C22 Cs1 70.9(4) . . . . ?
C20 C21 C22 C23 0.6(7) . . . . ?
C20 C21 C22 C26 -179.2(4) . . . . ?
C21 C22 C23 Cs1 69.0(4) . . . . ?
C21 C22 C23 C24 0.9(7) . . . . ?
C22 C23 C24 Cs1 68.5(4) . . . . ?
C22 C23 C24 C19 -1.5(7) . . . . ?
C22 C23 C24 C27 -179.0(4) . . . . ?
C24 C19 C20 Cs1 70.8(3) . . . . ?
C24 C19 C20 C21 0.9(6) . . . . ?
C24 C19 C20 C25 -177.5(4) . . . . ?
C25 C20 C21 Cs1 -111.0(4) . . . . ?
C25 C20 C21 C22 177.0(4) . . . . ?
C26 C22 C23 Cs1 -111.2(4) . . . . ?
C26 C22 C23 C24 -179.3(4) . . . . ?
C28 P2 O2 Cs2 176.22(17) . . . . ?
C28 P2 O2 Cs3 -94.94(18) . . . . ?
C28 P2 O2 Cs4 -15.8(2) . . . 4 ?
C28 P2 C19 Cs1 158.51(19) . . . . ?
C28 P2 C19 C20 -116.1(4) . . . . ?
C28 P2 C19 C24 74.2(4) . . . . ?
C28 C29 C30 C31 0.3(9) . . . . ?
C29 C28 C33 Cs4 -91.2(4) . . . 4 ?
C29 C28 C33 C32 3.3(7) . . . . ?
C29 C28 C33 C36 -174.7(4) . . . . ?
C29 C30 C31 C32 1.9(9) . . . . ?
C29 C30 C31 C35 -176.5(6) . . . . ?
C30 C31 C32 Cs4 63.9(6) . . . 4 ?
C30 C31 C32 C33 -1.6(9) . . . . ?
C31 C32 C33 Cs4 87.4(6) . . . 4 ?
C31 C32 C33 C28 -1.0(8) . . . . ?
C31 C32 C33 C36 177.1(5) . . . . ?
C33 C28 C29 C30 -2.9(7) . . . . ?
C33 C28 C29 C34 177.3(5) . . . . ?
C34 C29 C30 C31 -179.9(6) . . . . ?
C35 C31 C32 Cs4 -117.7(6) . . . 4 ?
C35 C31 C32 C33 176.8(6) . . . . ?
C37 P3 O3 Cs1 -72.7(6) . . . . ?
C37 P3 O3 Cs2 -128.47(16) . . . . ?
C37 P3 O3 Cs4 132.92(19) . . . . ?
C37 P3 C46 Cs4 -135.88(16) . . . . ?
C37 P3 C46 C47 -48.2(4) . . . . ?
C37 P3 C46 C51 128.7(4) . . . . ?
C37 C38 C39 C40 1.5(7) . . . . ?
C37 C42 C45 Cs1 8.7(7) . . . . ?
C38 C37 C42 C41 4.7(6) . . . . ?
C38 C37 C42 C45 -175.4(4) . . . . ?
C38 C39 C40 C41 2.8(8) . . . . ?
C38 C39 C40 C44 -176.4(5) . . . . ?
C39 C40 C41 C42 -3.2(7) . . . . ?
C40 C41 C42 C37 -0.6(7) . . . . ?
C40 C41 C42 C45 179.6(5) . . . . ?
C41 C42 C45 Cs1 -171.4(3) . . . . ?
C42 C37 C38 Cs3 96.4(4) . . . . ?
C42 C37 C38 C39 -5.2(7) . . . . ?
C42 C37 C38 C43 175.2(4) . . . . ?
C43 C38 C39 C40 -178.9(5) . . . . ?
C44 C40 C41 C42 175.9(5) . . . . ?
C46 P3 O3 Cs1 -178.7(5) . . . . ?
C46 P3 O3 Cs2 125.52(19) . . . . ?
C46 P3 O3 Cs4 26.9(3) . . . . ?
C46 P3 C37 Cs3 -137.87(17) . . . . ?
C46 P3 C37 C38 -64.2(4) . . . . ?
C46 P3 C37 C42 122.5(4) . . . . ?
C46 C47 C48 C49 -1.8(8) . . . . ?
C47 C46 C51 C50 4.1(7) . . . . ?
C47 C46 C51 C54 -175.7(5) . . . . ?
C47 C48 C49 C50 4.1(8) . . . . ?
C47 C48 C49 C53 -177.9(5) . . . . ?
C48 C49 C50 C51 -2.4(8) . . . . ?
C49 C50 C51 C46 -1.8(8) . . . . ?
C49 C50 C51 C54 178.0(5) . . . . ?
C51 C46 C47 C48 -2.4(7) . . . . ?
C51 C46 C47 C52 177.0(5) . . . . ?
C52 C47 C48 C49 178.8(5) . . . . ?
C53 C49 C50 C51 179.6(5) . . . . ?
C55 P4 O4 Cs1 -178.82(17) . . . . ?
C55 P4 O4 Cs2 -53.6(6) . . . . ?
C55 P4 O4 Cs4 100.50(19) . . . . ?
C55 P4 C64 C65 -127.0(4) . . . . ?
C55 P4 C64 C69 54.1(5) . . . . ?
C55 C56 C57 C58 1.8(8) . . . . ?
C56 C55 C60 C59 2.5(7) . . . . ?
C56 C55 C60 C63 -178.4(5) . . . . ?
C56 C57 C58 C59 0.1(8) . . . . ?
C56 C57 C58 C62 179.4(5) . . . . ?
C57 C58 C59 C60 -0.6(8) . . . . ?
C58 C59 C60 C55 -0.7(8) . . . . ?
C58 C59 C60 C63 -179.8(5) . . . . ?
C60 C55 C56 C57 -3.0(7) . . . . ?
C60 C55 C56 C61 176.1(5) . . . . ?
C61 C56 C57 C58 -177.4(5) . . . . ?
C62 C58 C59 C60 -179.9(5) . . . . ?
C64 P4 O4 Cs1 -71.5(2) . . . . ?
C64 P4 O4 Cs2 53.7(6) . . . . ?
C64 P4 O4 Cs4 -152.21(19) . . . . ?
C64 P4 C55 C56 -123.5(4) . . . . ?
C64 P4 C55 C60 66.5(4) . . . . ?
C64 C65 C66 C67 0.2(8) . . . . ?
C65 C64 C69 C68 1.5(7) . . . . ?
C65 C64 C69 C72 -179.4(5) . . . . ?
C65 C66 C67 C68 1.8(8) . . . . ?
C65 C66 C67 C71 -179.7(6) . . . . ?
C66 C67 C68 C69 -2.2(8) . . . . ?
C67 C68 C69 C64 0.6(8) . . . . ?
C67 C68 C69 C72 -178.6(5) . . . . ?
C69 C64 C65 C66 -1.8(7) . . . . ?
C69 C64 C65 C70 177.1(5) . . . . ?
C70 C65 C66 C67 -178.8(5) . . . . ?
C71 C67 C68 C69 179.3(5) . . . . ?
C73A C74A C75A C75A 178.6(16) . . . 2_656 ?
C73B C74B C75B C75B 169(3) . . . 2_656 ?

loop_
_smtbx_masks_void_nr
_smtbx_masks_void_average_x
_smtbx_masks_void_average_y
_smtbx_masks_void_average_z
_smtbx_masks_void_volume
_smtbx_masks_void_count_electrons
_smtbx_masks_void_content
1 0.000 -0.309 0.250 622.9 293.6 ?
2 0.000 0.309 0.750 622.9 293.5 ?
3 0.500 0.191 0.250 622.9 293.6 ?
4 0.500 0.809 0.750 622.9 293.5 ?
